data_1507081
loop_
_publ_author_name
'Smidt, Sebastian P.'
'Menges, Frederik'
'Pfaltz, Andreas'

_publ_contact_author 'Andreas Pfaltz'
_publ_section_title
;
 SimplePHOX, a readily available chiral ligand system for
 iridium-catalyzed asymmetric hydrogenation.
;
_journal_issue 12
_journal_name_full 'Organic letters'
_journal_page_first 2023
_journal_page_last 2026
_journal_paper_doi 10.1021/ol049235w
_journal_volume 6
_journal_year 2004
_chemical_compound_source
;
crystallised from diethyl ether/pentane
;
_chemical_formula_moiety ' C32 H36 Ir N O P * C32 H12 B F24 '
_chemical_formula_sum 'C64 H48 B F24 Ir N O P'
_chemical_formula_weight 1537.10
_chemical_melting_point ?
_chemical_name_systematic
;                                                                               
(-)-[(eta4-1,5-cyclooctadiene)-{(4S)-2-[(2-(diphenylphosphino)-
phenyl]-4,5-dihydro-4-isopropyl-oxazole}iridium(I)]-
tetrakis[3,5-bis(trifluoromethyl)phenyl]borate 
;
_space_group_IT_number 4
_symmetry_cell_setting monoclinic
_symmetry_space_group_name_Hall 'P 2yb'
_symmetry_space_group_name_H-M 'P 1 21 1'
_atom_sites_solution_hydrogens geom
_atom_sites_solution_primary direct
_audit_creation_date 02-20-12
_audit_creation_method CRYSTALS_ver_12-03-99
_cell_angle_alpha 90
_cell_angle_beta 108.9886(17)
_cell_angle_gamma 90
_cell_formula_units_Z 4
_cell_length_a 21.1948(5)
_cell_length_b 13.6660(2)
_cell_length_c 22.8714(4)
_cell_measurement_reflns_used 0
_cell_measurement_temperature 193
_cell_measurement_theta_max 0
_cell_measurement_theta_min 0
_cell_volume 6264.2(2)
_computing_cell_refinement
; 
EvalCCD
A. J. M. Duisenberg. Reflections on Area Detectors. Thesis, Utrecht, 1998
;
_computing_data_collection 'Collect (Nonius BV, 1997-2000)'
_computing_data_reduction
; 
EvalCCD
A. J. M. Duisenberg. Reflections on Area Detectors. Thesis, Utrecht, 1998
;
_computing_molecular_graphics
; 
 CAMERON (Watkin et al 1996) 
;
_computing_publication_material
; 
 CRYSTALS (Watkin et al 2001) 
;
_computing_structure_refinement
; 
 CRYSTALS (Watkin et al 2001) 
;
_computing_structure_solution 'SIR92 (Altomare et al, 1994)'
_diffrn_ambient_temperature 193
_diffrn_detector_area_resol_mean 9
_diffrn_measured_fraction_theta_max 1.000
_diffrn_measurement_device '95mm CCD camera on \k-goniostat'
_diffrn_measurement_device_type KappaCCD
_diffrn_measurement_method '\f & \w scans'
_diffrn_radiation_monochromator 'horizonally mounted graphite crystal'
_diffrn_radiation_type 'Mo K\a'
_diffrn_radiation_wavelength 0.71073
_diffrn_reflns_av_R_equivalents 0.07
_diffrn_reflns_limit_h_max 29
_diffrn_reflns_limit_h_min -29
_diffrn_reflns_limit_k_max 19
_diffrn_reflns_limit_k_min -19
_diffrn_reflns_limit_l_max 22
_diffrn_reflns_limit_l_min -32
_diffrn_reflns_number 75464
_diffrn_reflns_theta_max 30.00
_diffrn_reflns_theta_min 4.11
_diffrn_standards_decay_% 0.00
_diffrn_standards_interval_count 0
_diffrn_standards_interval_time 0
_diffrn_standards_number 0
_exptl_absorpt_coefficient_mu 2.271
_exptl_absorpt_correction_T_max 0.61
_exptl_absorpt_correction_T_min 0.55
_exptl_absorpt_correction_type none
_exptl_crystal_colour ' orange '
_exptl_crystal_density_diffrn 1.630
_exptl_crystal_density_meas ?
_exptl_crystal_description ' box '
_exptl_crystal_F_000 3034.033
_exptl_crystal_size_max 0.32
_exptl_crystal_size_mid 0.26
_exptl_crystal_size_min 0.22
_refine_diff_density_max 3.82
_refine_diff_density_min -3.52
_refine_ls_extinction_method None
_refine_ls_goodness_of_fit_ref 1.0441
_refine_ls_hydrogen_treatment noref
_refine_ls_matrix_type full
_refine_ls_number_parameters 1802
_refine_ls_number_reflns 24578
_refine_ls_R_factor_gt 0.0594
_refine_ls_shift/su_max 0.028563
_refine_ls_structure_factor_coef F
_refine_ls_weighting_details
;
Chebychev polynomial with 3 parameters, Carruthers & Watkin , 1979, 
 17.6    -10.9     13.8    
;
_refine_ls_weighting_scheme calc
_refine_ls_wR_factor_ref 0.0678
_reflns_limit_h_max 28
_reflns_limit_h_min -29
_reflns_limit_k_max 19
_reflns_limit_k_min -19
_reflns_limit_l_max 32
_reflns_limit_l_min 0
_reflns_number_gt 24578
_reflns_number_total 34313
_reflns_threshold_expression >3.00\s(I)
_cod_data_source_file ol049235wsi20040426_014447.cif
_cod_data_source_block sps179_compound_Ir-12
_cod_depositor_comments
;
The following automatic conversions were performed:

'_chemical_melting_point' value 'not measured' was changed to '?' -
the value is undefined or not given.

'_symmetry_cell_setting' value
'Monoclinic ' changed to 'monoclinic' according to
/home/saulius/struct/CIF-dictionaries/cif_core.dic dictionary named
'cif_core.dic' version 2.4.1 from 2010-06-29.

Automatic conversion script
Id: cif_fix_values 1715 2011-07-08 13:25:40Z adriana 

The following automatic conversions were performed:

'_exptl_crystal_density_meas' value 'not measured' was changed to '?'
- the value is perceived as not measured.

Automatic conversion script
Id: cif_fix_values 3008 2015-01-20 13:52:24Z robertas 
;
_cod_original_cell_volume 6264.2
_cod_original_sg_symbol_H-M 'P 21'
_cod_original_formula_sum ' C64 H48 B F24 Ir N O P '
_cod_database_code 1507081

loop_
_symmetry_equiv_pos_as_xyz
x,y,z
-x,y+1/2,-z

loop_
_atom_site_label
_atom_site_type_symbol
_atom_site_fract_x
_atom_site_fract_y
_atom_site_fract_z
_atom_site_U_iso_or_equiv
_atom_site_occupancy
_atom_site_adp_type
IR1 IR -0.98104(2) 0.38053(6) 0.816904(17) 0.0423 1.0000 Uani
P1 P -1.02819(11) 0.35073(17) 0.71482(11) 0.0379 1.0000 Uani
O1 O -0.9941(12) 0.6762(11) 0.7744(11) 0.0570 0.404(8) Uani
N1 N -0.9633(9) 0.5236(11) 0.8052(9) 0.0367 0.404(8) Uani
C1 C -0.905(1) 0.5870(13) 0.8367(12) 0.0563 0.404(8) Uani
C2 C -0.9362(12) 0.6881(14) 0.8300(12) 0.0603 0.404(8) Uani
C3 C -1.006(1) 0.5793(11) 0.768(1) 0.0438 0.404(8) Uani
C4 C -0.8459(12) 0.5748(19) 0.8135(12) 0.0656 0.404(8) Uani
C5 C -0.870(2) 0.595(4) 0.7445(13) 0.0734 0.404(8) Uani
C6 C -0.8104(15) 0.4768(19) 0.8284(17) 0.0793 0.404(8) Uani
C8 C -1.0685(9) 0.5518(11) 0.7189(9) 0.0342 0.404(8) Uani
C9 C -1.0823(8) 0.4605(9) 0.6916(9) 0.0297 0.404(8) Uani
C10 C -1.1390(9) 0.4423(15) 0.642(1) 0.0419 0.404(8) Uani
C11 C -1.1867(11) 0.5153(15) 0.6234(13) 0.0572 0.404(8) Uani
C12 C -1.1717(12) 0.6068(17) 0.6500(13) 0.0546 0.404(8) Uani
C13 C -1.114(1) 0.6269(15) 0.6985(11) 0.0489 0.404(8) Uani
O2 O -1.0354(7) 0.6681(7) 0.7337(6) 0.0576 0.596(8) Uani
N2 N -0.9934(6) 0.5315(9) 0.7822(6) 0.0396 0.596(8) Uani
C39 C -0.9422(7) 0.608(1) 0.8103(9) 0.0555 0.596(8) Uani
C40 C -0.9810(11) 0.7011(11) 0.788(1) 0.0615 0.596(8) Uani
C41 C -1.0399(7) 0.5703(8) 0.7386(7) 0.0402 0.596(8) Uani
C42 C -0.8791(8) 0.5930(15) 0.7941(8) 0.0669 0.596(8) Uani
C43 C -0.8903(13) 0.603(3) 0.7252(9) 0.0727 0.596(8) Uani
C44 C -0.8263(11) 0.6610(17) 0.8349(11) 0.0838 0.596(8) Uani
C45 C -1.0981(6) 0.5259(8) 0.6909(7) 0.0377 0.596(8) Uani
C46 C -1.1002(5) 0.4292(8) 0.6729(6) 0.0329 0.596(8) Uani
C47 C -1.1557(6) 0.399(1) 0.6251(7) 0.0448 0.596(8) Uani
C48 C -1.2067(7) 0.463(1) 0.5958(9) 0.0605 0.596(8) Uani
C49 C -1.2026(8) 0.5599(11) 0.6133(8) 0.0577 0.596(8) Uani
C50 C -1.1487(7) 0.5908(12) 0.6622(8) 0.0511 0.596(8) Uani
C14 C -1.0653(5) 0.2300(8) 0.6905(5) 0.0494 1.0000 Uani
C15 C -1.0339(6) 0.1621(7) 0.6649(5) 0.0529 1.0000 Uani
C16 C -1.0549(8) 0.0665(9) 0.6551(6) 0.0706 1.0000 Uani
C17 C -1.1092(8) 0.0379(12) 0.6685(7) 0.0815 1.0000 Uani
C18 C -1.1458(7) 0.1041(13) 0.6892(7) 0.0815 1.0000 Uani
C19 C -1.1238(6) 0.2030(11) 0.7024(6) 0.0715 1.0000 Uani
C20 C -0.9701(4) 0.3613(6) 0.6723(4) 0.0388 1.0000 Uani
C21 C -0.9068(5) 0.3287(11) 0.6996(5) 0.0637 1.0000 Uani
C22 C -0.8640(8) 0.3233(16) 0.6657(8) 0.1047 1.0000 Uani
C23 C -0.8835(7) 0.3563(13) 0.6057(7) 0.0919 1.0000 Uani
C24 C -0.9438(7) 0.3883(13) 0.5799(6) 0.0827 1.0000 Uani
C25 C -0.9891(4) 0.3924(9) 0.6108(4) 0.0551 1.0000 Uani
C31 C -0.9517(5) 0.2312(7) 0.8365(5) 0.0475 1.0000 Uani
C32 C -1.0113(6) 0.2457(8) 0.8475(5) 0.0508 1.0000 Uani
C33 C -1.0198(7) 0.2531(9) 0.9117(5) 0.0650 1.0000 Uani
C34 C -1.0162(7) 0.358(1) 0.9342(5) 0.0650 1.0000 Uani
C35 C -0.9724(6) 0.4236(11) 0.9116(5) 0.0628 1.0000 Uani
C36 C -0.9080(6) 0.3990(11) 0.9126(6) 0.0820 1.0000 Uani
C37 C -0.8716(8) 0.3045(16) 0.9384(7) 0.1013 1.0000 Uani
C38 C -0.8823(7) 0.2260(11) 0.8882(6) 0.0750 1.0000 Uani
IR101 IR -0.497634(13) 0.42365(6) 1.314137(11) 0.0251 1.0000 Uani
P101 P -0.4724(1) 0.30620(16) 1.25490(9) 0.0289 1.0000 Uani
O101 O -0.6647(3) 0.4407(6) 1.1490(3) 0.0639 1.0000 Uani
N101 N -0.5767(4) 0.4598(5) 1.2326(3) 0.0423 1.0000 Uani
C101 C -0.6016(4) 0.5607(6) 1.2159(4) 0.0477 1.0000 Uani
C102 C -0.6686(4) 0.5427(7) 1.1663(5) 0.0588 1.0000 Uani
C103 C -0.6127(3) 0.4001(6) 1.1931(3) 0.0431 1.0000 Uani
C104 C -0.5532(5) 0.6212(7) 1.1942(4) 0.0511 1.0000 Uani
C105 C -0.5476(6) 0.585(1) 1.1332(5) 0.0722 1.0000 Uani
C106 C -0.5775(7) 0.7266(8) 1.1857(7) 0.0733 1.0000 Uani
C108 C -0.6079(4) 0.2922(7) 1.1868(4) 0.0466 1.0000 Uani
C109 C -0.5487(5) 0.2401(8) 1.2144(4) 0.0411 1.0000 Uani
C110 C -0.5492(5) 0.1392(8) 1.2103(5) 0.0478 1.0000 Uani
C111 C -0.6091(7) 0.0903(9) 1.1791(6) 0.0645 1.0000 Uani
C112 C -0.6667(6) 0.143(1) 1.1510(5) 0.0610 1.0000 Uani
C113 C -0.6657(5) 0.243(1) 1.1547(5) 0.0601 1.0000 Uani
C114 C -0.4098(4) 0.2120(6) 1.2873(4) 0.0397 1.0000 Uani
C115 C -0.3542(6) 0.204(1) 1.2683(6) 0.0661 1.0000 Uani
C116 C -0.3069(9) 0.1331(14) 1.294(1) 0.1111 1.0000 Uani
C117 C -0.3133(7) 0.0735(11) 1.3394(8) 0.0863 1.0000 Uani
C118 C -0.3676(7) 0.0813(7) 1.3590(5) 0.0620 1.0000 Uani
C119 C -0.4172(5) 0.1510(7) 1.3328(4) 0.0451 1.0000 Uani
C120 C -0.4454(4) 0.3620(6) 1.1948(3) 0.0325 1.0000 Uani
C121 C -0.4022(4) 0.4425(7) 1.2111(4) 0.0403 1.0000 Uani
C122 C -0.3787(5) 0.4853(8) 1.1671(5) 0.0492 1.0000 Uani
C123 C -0.3969(6) 0.4475(9) 1.1084(5) 0.0608 1.0000 Uani
C124 C -0.4412(6) 0.370(1) 1.0903(4) 0.0626 1.0000 Uani
C125 C -0.4641(5) 0.3250(8) 1.1351(4) 0.0469 1.0000 Uani
C131 C -0.5472(5) 0.5054(7) 1.3705(4) 0.0438 1.0000 Uani
C132 C -0.4985(5) 0.5638(7) 1.3619(4) 0.0410 1.0000 Uani
C133 C -0.4329(6) 0.5842(7) 1.4091(5) 0.0541 1.0000 Uani
C134 C -0.3767(5) 0.5169(9) 1.4058(5) 0.0582 1.0000 Uani
C135 C -0.4010(4) 0.4174(8) 1.3826(3) 0.0399 1.0000 Uani
C136 C -0.4460(4) 0.3631(6) 1.4025(4) 0.0376 1.0000 Uani
C137 C -0.4737(5) 0.3922(7) 1.4534(4) 0.0430 1.0000 Uani
C138 C -0.5404(5) 0.4475(7) 1.4279(4) 0.0445 1.0000 Uani
B1 B -1.2659(4) 0.8470(6) 0.5041(4) 0.0269 1.0000 Uani
F1 F -1.2609(6) 0.953(1) 0.7384(4) 0.1598 1.0000 Uani
F2 F -1.1747(4) 0.8748(9) 0.7424(3) 0.1356 1.0000 Uani
F3 F -1.2431(6) 0.815(1) 0.7798(3) 0.1489 1.0000 Uani
F4 F -1.4136(4) 0.6053(6) 0.6537(3) 0.0834 1.0000 Uani
F5 F -1.4579(3) 0.6433(6) 0.5604(4) 0.0818 1.0000 Uani
F6 F -1.3794(4) 0.5436(5) 0.5850(4) 0.0745 1.0000 Uani
F7 F -1.0177(3) 0.8229(7) 0.6558(3) 0.0811 1.0000 Uani
F8 F -0.9671(4) 0.7238(8) 0.6166(5) 0.1202 1.0000 Uani
F9 F -0.9917(4) 0.8634(8) 0.5793(4) 0.1151 1.0000 Uani
F10 F -1.1000(7) 0.485(1) 0.4762(7) 0.1939 1.0000 Uani
F11 F -1.2018(8) 0.4806(11) 0.4616(8) 0.2056 1.0000 Uani
F12 F -1.1669(9) 0.553(1) 0.4012(7) 0.2008 1.0000 Uani
F13 F -1.5411(3) 0.9184(6) 0.3146(3) 0.0769 1.0000 Uani
F14 F -1.5467(4) 0.7920(6) 0.3643(5) 0.0953 1.0000 Uani
F15 F -1.5160(3) 0.9265(6) 0.4108(3) 0.0757 1.0000 Uani
F16 F -1.3932(4) 0.7449(9) 0.2234(3) 0.1095 1.0000 Uani
F17 F -1.2992(5) 0.7013(8) 0.2820(4) 0.1206 1.0000 Uani
F18 F -1.3114(5) 0.8420(8) 0.2510(4) 0.1223 1.0000 Uani
F19 F -1.3927(4) 1.1745(7) 0.5235(5) 0.1116 1.0000 Uani
F20 F -1.3232(6) 1.1733(8) 0.6111(5) 0.1315 1.0000 Uani
F21 F -1.3219(5) 1.2844(6) 0.5487(6) 0.1284 1.0000 Uani
F22 F -1.1249(6) 1.2429(7) 0.4862(6) 0.1415 1.0000 Uani
F23 F -1.0778(5) 1.1075(8) 0.4982(6) 0.1346 1.0000 Uani
F24 F -1.1462(5) 1.1375(9) 0.4145(5) 0.1348 1.0000 Uani
C51 C -1.2902(3) 0.8120(5) 0.5623(4) 0.0259 1.0000 Uani
C52 C -1.2583(4) 0.8497(7) 0.6209(4) 0.0375 1.0000 Uani
C53 C -1.2732(4) 0.8189(8) 0.6727(4) 0.0453 1.0000 Uani
C54 C -1.3201(4) 0.7449(7) 0.6683(4) 0.0370 1.0000 Uani
C55 C -1.3508(4) 0.7056(6) 0.6099(4) 0.0356 1.0000 Uani
C56 C -1.3362(4) 0.7379(5) 0.5582(4) 0.0292 1.0000 Uani
C57 C -1.2391(5) 0.8639(9) 0.7323(4) 0.1287 1.0000 Uani
C58 C -1.4002(4) 0.6259(6) 0.6030(3) 0.0581 1.0000 Uani
C59 C -1.1983(4) 0.7829(7) 0.5115(4) 0.0352 1.0000 Uani
C60 C -1.1367(4) 0.8106(7) 0.5509(4) 0.0374 1.0000 Uani
C61 C -1.0799(5) 0.755(1) 0.5604(5) 0.0572 1.0000 Uani
C62 C -1.0826(5) 0.666(1) 0.5292(6) 0.0624 1.0000 Uani
C63 C -1.1447(6) 0.633(1) 0.4907(5) 0.0614 1.0000 Uani
C64 C -1.2003(5) 0.6910(8) 0.4839(4) 0.0408 1.0000 Uani
C65 C -1.0147(4) 0.7900(7) 0.6031(4) 0.0871 1.0000 Uani
C66 C -1.1538(7) 0.5392(9) 0.4597(7) 0.1898 1.0000 Uani
C67 C -1.3234(4) 0.8322(5) 0.4372(4) 0.0290 1.0000 Uani
C68 C -1.3908(4) 0.8523(5) 0.4297(4) 0.0286 1.0000 Uani
C69 C -1.4389(4) 0.8483(6) 0.3725(4) 0.0355 1.0000 Uani
C70 C -1.4256(5) 0.8211(8) 0.3205(4) 0.0446 1.0000 Uani
C71 C -1.3602(4) 0.8006(8) 0.3260(4) 0.0411 1.0000 Uani
C72 C -1.3096(4) 0.8076(7) 0.3832(4) 0.0356 1.0000 Uani
C73 C -1.5105(4) 0.8707(6) 0.3656(3) 0.0617 1.0000 Uani
C74 C -1.3421(4) 0.7733(8) 0.2708(4) 0.0995 1.0000 Uani
C75 C -1.2517(4) 0.9662(7) 0.5093(4) 0.0318 1.0000 Uani
C76 C -1.2908(4) 1.0290(6) 0.5297(4) 0.0346 1.0000 Uani
C77 C -1.2836(5) 1.1300(7) 0.5312(5) 0.0448 1.0000 Uani
C78 C -1.2338(6) 1.1727(7) 0.5135(5) 0.0528 1.0000 Uani
C79 C -1.1921(6) 1.1137(7) 0.4938(5) 0.0499 1.0000 Uani
C80 C -1.2010(5) 1.0113(7) 0.4918(4) 0.0409 1.0000 Uani
C81 C -1.3292(5) 1.1900(6) 0.5528(5) 0.1062 1.0000 Uani
C82 C -1.1357(5) 1.1494(8) 0.4734(5) 0.1204 1.0000 Uani
B101 B -0.7670(3) -0.0805(8) 0.9996(3) 0.0263 1.0000 Uani
F101 F -0.6830(9) 0.242(1) 0.9141(8) 0.2094 1.0000 Uani
F102 F -0.6913(8) 0.296(1) 0.9933(9) 0.1964 1.0000 Uani
F103 F -0.5977(6) 0.2824(9) 0.9849(8) 0.1862 1.0000 Uani
F104 F -0.5108(3) -0.0642(7) 1.1505(3) 0.0832 1.0000 Uani
F105 F -0.4928(4) -0.1103(8) 1.0718(4) 0.1359 1.0000 Uani
F106 F -0.4636(4) 0.0292(8) 1.1083(5) 0.1173 1.0000 Uani
F107 F -1.0314(4) -0.1364(7) 0.8820(5) 0.1101 1.0000 Uani
F108 F -1.0239(4) 0.0040(7) 0.9122(4) 0.1026 1.0000 Uani
F109 F -1.0535(4) -0.0188(8) 0.8189(4) 0.1130 1.0000 Uani
F110 F -0.8847(5) -0.0120(14) 0.7178(4) 0.2047 1.0000 Uani
F111 F -0.7873(6) -0.0437(14) 0.7661(5) 0.2119 1.0000 Uani
F112 F -0.8211(9) 0.0957(13) 0.7652(6) 0.2342 1.0000 Uani
F113 F -0.9036(4) 0.1679(6) 1.1559(3) 0.0835 1.0000 Uani
F114 F -0.9456(4) 0.1432(6) 1.0606(4) 0.0879 1.0000 Uani
F115 F -0.8604(4) 0.2316(5) 1.0938(4) 0.0808 1.0000 Uani
F116 F -0.7663(5) -0.0937(9) 1.2723(3) 0.1234 1.0000 Uani
F117 F -0.7544(6) -0.2144(9) 1.2227(4) 0.1456 1.0000 Uani
F118 F -0.6805(4) -0.111(1) 1.2475(4) 0.1393 1.0000 Uani
F119 F -0.5909(3) -0.3505(6) 0.9777(4) 0.0853 1.0000 Uani
F120 F -0.6625(4) -0.3645(7) 0.8929(4) 0.1047 1.0000 Uani
F121 F -0.6465(5) -0.4798(6) 0.9552(5) 0.1073 1.0000 Uani
F122 F -0.8266(3) -0.4008(5) 1.1033(3) 0.0563 1.0000 Uani
F123 F -0.8956(3) -0.4154(4) 1.0125(3) 0.0555 1.0000 Uani
F124 F -0.8185(3) -0.5195(4) 1.0464(3) 0.0639 1.0000 Uani
C151 C -0.6982(4) -0.0180(6) 1.0084(4) 0.0309 1.0000 Uani
C152 C -0.7004(5) 0.0767(7) 0.9870(5) 0.0375 1.0000 Uani
C153 C -0.6443(5) 0.1345(7) 0.9975(5) 0.0456 1.0000 Uani
C154 C -0.5809(4) 0.0981(8) 1.0324(5) 0.0460 1.0000 Uani
C155 C -0.5775(4) 0.0045(8) 1.0555(4) 0.0437 1.0000 Uani
C156 C -0.6349(4) -0.0539(6) 1.0444(4) 0.0339 1.0000 Uani
C157 C -0.6543(6) 0.2376(8) 0.9735(8) 0.1798 1.0000 Uani
C158 C -0.5123(4) -0.0345(7) 1.0959(4) 0.0840 1.0000 Uani
C159 C -0.8244(4) -0.0583(5) 0.9342(3) 0.0293 1.0000 Uani
C160 C -0.8917(3) -0.0635(6) 0.9277(3) 0.0305 1.0000 Uani
C161 C -0.9419(4) -0.0490(6) 0.8709(4) 0.0356 1.0000 Uani
C162 C -0.9265(4) -0.0303(8) 0.8176(4) 0.0420 1.0000 Uani
C163 C -0.8592(5) -0.0269(8) 0.8232(4) 0.0440 1.0000 Uani
C164 C -0.8091(4) -0.0417(7) 0.8799(4) 0.0362 1.0000 Uani
C165 C -1.0116(4) -0.0506(7) 0.8707(4) 0.0829 1.0000 Uani
C166 C -0.8384(6) 0.0051(12) 0.7697(4) 0.2021 1.0000 Uani
C167 C -0.7889(3) -0.0474(5) 1.0601(3) 0.0264 1.0000 Uani
C168 C -0.8295(4) 0.0333(6) 1.0591(4) 0.0306 1.0000 Uani
C169 C -0.8442(4) 0.0644(6) 1.1116(4) 0.0369 1.0000 Uani
C170 C -0.8169(4) 0.0167(7) 1.1670(4) 0.0396 1.0000 Uani
C171 C -0.7754(4) -0.0625(7) 1.1697(4) 0.0392 1.0000 Uani
C172 C -0.7614(4) -0.0932(6) 1.1171(3) 0.0329 1.0000 Uani
C173 C -0.8883(4) 0.1510(6) 1.1055(4) 0.0651 1.0000 Uani
C174 C -0.7454(5) -0.1194(9) 1.2269(4) 0.1138 1.0000 Uani
C175 C -0.7550(4) -0.2000(6) 1.0007(3) 0.0288 1.0000 Uani
C176 C -0.7091(5) -0.2443(7) 0.9764(5) 0.0389 1.0000 Uani
C177 C -0.7022(4) -0.3455(7) 0.9753(4) 0.0415 1.0000 Uani
C178 C -0.7407(5) -0.4060(6) 0.9979(4) 0.0401 1.0000 Uani
C179 C -0.7878(4) -0.3650(6) 1.0209(4) 0.0355 1.0000 Uani
C180 C -0.7943(4) -0.2641(6) 1.0216(4) 0.0316 1.0000 Uani
C181 C -0.6511(4) -0.3845(6) 0.9513(4) 0.0834 1.0000 Uani
C182 C -0.8319(3) -0.4246(5) 1.0456(3) 0.0456 1.0000 Uani
H11 H -0.8772 0.5737 0.8786 0.0664 0.3813 Uiso
H21 H -0.9541 0.6999 0.8636 0.0705 0.3813 Uiso
H22 H -0.9095 0.7404 0.8225 0.0705 0.3813 Uiso
H41 H -0.8098 0.6236 0.8344 0.0765 0.3813 Uiso
H51 H -0.8303 0.5856 0.7272 0.0818 0.3813 Uiso
H52 H -0.8855 0.6628 0.7356 0.0818 0.3813 Uiso
H53 H -0.9047 0.5473 0.7227 0.0818 0.3813 Uiso
H61 H -0.7692 0.4814 0.8107 0.0857 0.3813 Uiso
H62 H -0.7879 0.4760 0.8745 0.0857 0.3813 Uiso
H63 H -0.8370 0.4254 0.8114 0.0857 0.3813 Uiso
H101 H -1.1487 0.3776 0.6181 0.0545 0.3813 Uiso
H111 H -1.2278 0.5092 0.5905 0.0700 0.3813 Uiso
H121 H -1.2064 0.6628 0.6377 0.0681 0.3813 Uiso
H131 H -1.1026 0.6980 0.7188 0.0596 0.3813 Uiso
H391 H -0.9209 0.6046 0.8559 0.0654 0.6187 Uiso
H401 H -0.9976 0.7278 0.8188 0.0684 0.6187 Uiso
H402 H -0.9529 0.7487 0.7739 0.0684 0.6187 Uiso
H421 H -0.8641 0.5243 0.8002 0.0774 0.6187 Uiso
H431 H -0.8454 0.5944 0.7178 0.0831 0.6187 Uiso
H432 H -0.9063 0.6712 0.7112 0.0831 0.6187 Uiso
H433 H -0.9216 0.5541 0.7018 0.0831 0.6187 Uiso
H441 H -0.7828 0.6478 0.8227 0.0895 0.6187 Uiso
H442 H -0.8155 0.6364 0.8779 0.0895 0.6187 Uiso
H443 H -0.8384 0.7265 0.8286 0.0895 0.6187 Uiso
H471 H -1.1592 0.3281 0.6104 0.0571 0.6187 Uiso
H481 H -1.2464 0.4407 0.5607 0.0711 0.6187 Uiso
H491 H -1.2378 0.6062 0.5925 0.0715 0.6187 Uiso
H501 H -1.1456 0.6643 0.6775 0.0645 0.6187 Uiso
H151 H -0.9945 0.1815 0.6527 0.0601 1.0000 Uiso
H161 H -1.0285 0.0183 0.6399 0.0807 1.0000 Uiso
H171 H -1.1240 -0.0282 0.6615 0.0904 1.0000 Uiso
H181 H -1.1880 0.0835 0.6971 0.0948 1.0000 Uiso
H191 H -1.1491 0.2487 0.7209 0.0821 1.0000 Uiso
H211 H -0.8914 0.3034 0.7416 0.0777 1.0000 Uiso
H221 H -0.8166 0.3010 0.6848 0.1281 1.0000 Uiso
H231 H -0.8514 0.3543 0.5817 0.1159 1.0000 Uiso
H241 H -0.9544 0.4136 0.5384 0.0958 1.0000 Uiso
H251 H -1.0335 0.4159 0.5892 0.0638 1.0000 Uiso
H311 H -0.9426 0.1725 0.8133 0.0562 1.0000 Uiso
H321 H -1.0521 0.2010 0.8327 0.0611 1.0000 Uiso
H331 H -1.0639 0.2238 0.9115 0.0782 1.0000 Uiso
H332 H -0.9831 0.2151 0.9434 0.0782 1.0000 Uiso
H341 H -1.0016 0.3580 0.9810 0.0757 1.0000 Uiso
H342 H -1.0634 0.3856 0.9188 0.0757 1.0000 Uiso
H351 H -0.9806 0.4817 0.9346 0.0810 1.0000 Uiso
H361 H -0.8642 0.4342 0.9358 0.0946 1.0000 Uiso
H371 H -0.8861 0.2732 0.9721 0.1161 1.0000 Uiso
H372 H -0.8205 0.3129 0.9569 0.1161 1.0000 Uiso
H381 H -0.8759 0.1595 0.9083 0.0818 1.0000 Uiso
H382 H -0.8462 0.2355 0.8687 0.0818 1.0000 Uiso
H521 H -1.2250 0.9023 0.6256 0.0417 1.0000 Uiso
H541 H -1.3311 0.7214 0.7049 0.0480 1.0000 Uiso
H561 H -1.3596 0.7071 0.5173 0.0356 1.0000 Uiso
H601 H -1.1325 0.8736 0.5737 0.0451 1.0000 Uiso
H621 H -1.0416 0.6263 0.5352 0.0781 1.0000 Uiso
H641 H -1.2454 0.6660 0.4580 0.0482 1.0000 Uiso
H681 H -1.4031 0.8695 0.4677 0.0338 1.0000 Uiso
H701 H -1.4610 0.8147 0.2795 0.0546 1.0000 Uiso
H721 H -1.2624 0.7922 0.3855 0.0447 1.0000 Uiso
H761 H -1.3273 0.9993 0.5437 0.0424 1.0000 Uiso
H781 H -1.2283 1.2466 0.5148 0.0612 1.0000 Uiso
H801 H -1.1704 0.9681 0.4765 0.0507 1.0000 Uiso
H1011 H -0.6048 0.6029 1.2509 0.0515 1.0000 Uiso
H1021 H -0.7059 0.5543 1.1850 0.0676 1.0000 Uiso
H1022 H -0.6761 0.5896 1.1309 0.0676 1.0000 Uiso
H1041 H -0.5083 0.6148 1.2251 0.0568 1.0000 Uiso
H1051 H -0.5134 0.6305 1.1228 0.0838 1.0000 Uiso
H1052 H -0.5901 0.5900 1.1006 0.0838 1.0000 Uiso
H1053 H -0.5289 0.5186 1.1392 0.0838 1.0000 Uiso
H1061 H -0.5457 0.7663 1.1717 0.0825 1.0000 Uiso
H1062 H -0.5776 0.7507 1.2271 0.0825 1.0000 Uiso
H1063 H -0.6227 0.7289 1.1555 0.0825 1.0000 Uiso
H1101 H -0.5076 0.1002 1.2306 0.0611 1.0000 Uiso
H1111 H -0.6100 0.0180 1.1773 0.0767 1.0000 Uiso
H1121 H -0.7078 0.1059 1.1304 0.0732 1.0000 Uiso
H1131 H -0.7079 0.2775 1.1335 0.0626 1.0000 Uiso
H1151 H -0.3508 0.2459 1.2330 0.0789 1.0000 Uiso
H1161 H -0.2630 0.1316 1.2827 0.1214 1.0000 Uiso
H1171 H -0.2780 0.0244 1.3564 0.0953 1.0000 Uiso
H1181 H -0.3705 0.0390 1.3933 0.0646 1.0000 Uiso
H1191 H -0.4572 0.1553 1.3461 0.0560 1.0000 Uiso
H1211 H -0.3889 0.4703 1.2533 0.0462 1.0000 Uiso
H1221 H -0.3498 0.5442 1.1778 0.0645 1.0000 Uiso
H1231 H -0.3764 0.4767 1.0792 0.0819 1.0000 Uiso
H1241 H -0.4516 0.3439 1.0489 0.0793 1.0000 Uiso
H1251 H -0.4936 0.2658 1.1228 0.0546 1.0000 Uiso
H1311 H -0.5933 0.5292 1.3662 0.0551 1.0000 Uiso
H1321 H -0.5056 0.6352 1.3507 0.0475 1.0000 Uiso
H1331 H -0.4369 0.5767 1.4524 0.0607 1.0000 Uiso
H1332 H -0.4190 0.6533 1.4053 0.0607 1.0000 Uiso
H1341 H -0.3418 0.5099 1.4495 0.0685 1.0000 Uiso
H1342 H -0.3533 0.5463 1.3788 0.0685 1.0000 Uiso
H1351 H -0.3546 0.3927 1.3852 0.0427 1.0000 Uiso
H1361 H -0.4371 0.2956 1.4211 0.0440 1.0000 Uiso
H1371 H -0.4812 0.3323 1.4755 0.0501 1.0000 Uiso
H1372 H -0.4413 0.4363 1.4838 0.0501 1.0000 Uiso
H1381 H -0.5447 0.4935 1.4619 0.0540 1.0000 Uiso
H1382 H -0.5781 0.3987 1.4198 0.0540 1.0000 Uiso
H1521 H -0.7459 0.1042 0.9622 0.0457 1.0000 Uiso
H1541 H -0.5397 0.1380 1.0402 0.0574 1.0000 Uiso
H1561 H -0.6308 -0.1224 1.0618 0.0412 1.0000 Uiso
H1601 H -0.9050 -0.0779 0.9651 0.0324 1.0000 Uiso
H1621 H -0.9617 -0.0191 0.7775 0.0465 1.0000 Uiso
H1641 H -0.7610 -0.0418 0.8819 0.0404 1.0000 Uiso
H1681 H -0.8497 0.0693 1.0191 0.0382 1.0000 Uiso
H1701 H -0.8278 0.0383 1.2042 0.0491 1.0000 Uiso
H1721 H -0.7313 -0.1514 1.1207 0.0381 1.0000 Uiso
H1761 H -0.6801 -0.2018 0.9588 0.0475 1.0000 Uiso
H1781 H -0.7347 -0.4794 0.9972 0.0483 1.0000 Uiso
H1801 H -0.8291 -0.2348 1.0380 0.0352 1.0000 Uiso

loop_
_atom_site_aniso_label
_atom_site_aniso_U_11
_atom_site_aniso_U_22
_atom_site_aniso_U_33
_atom_site_aniso_U_23
_atom_site_aniso_U_13
_atom_site_aniso_U_12
Ir1 0.0683(2) 0.02643(15) 0.0471(2) -0.00969(15) 0.03930(18) -0.01147(16)
P1 0.0414(11) 0.034(1) 0.0483(12) 0.0141(9) 0.028(1) 0.0119(8)
O1 0.076(9) 0.023(6) 0.074(9) -0.000(7) 0.028(7) -0.001(7)
N1 0.046(9) 0.014(5) 0.053(9) -0.003(6) 0.019(6) 0.012(6)
C1 0.072(9) 0.028(7) 0.064(9) 0.003(7) 0.016(7) -0.010(7)
C2 0.09(1) 0.025(7) 0.07(1) -0.001(8) 0.025(7) -0.006(7)
C3 0.048(9) 0.023(6) 0.063(9) 0.004(7) 0.021(6) 0.009(7)
C4 0.06(1) 0.065(9) 0.06(1) 0.015(8) 0.010(8) -0.024(8)
C5 0.058(15) 0.093(12) 0.065(11) 0.023(13) 0.014(11) -0.015(13)
C6 0.063(11) 0.075(11) 0.081(12) 0.01(1) -0.00(1) -0.017(9)
C8 0.046(9) 0.028(7) 0.039(9) 0.009(6) 0.029(6) 0.006(6)
C9 0.030(7) 0.030(7) 0.036(8) 0.008(6) 0.021(6) 0.001(6)
C10 0.032(8) 0.042(9) 0.052(9) 0.018(7) 0.014(6) 0.002(6)
C11 0.044(9) 0.052(9) 0.07(1) 0.030(8) 0.012(8) 0.009(7)
C12 0.042(9) 0.051(9) 0.08(1) 0.029(8) 0.025(8) 0.018(7)
C13 0.048(9) 0.047(9) 0.06(1) 0.021(7) 0.033(7) 0.014(7)
O2 0.072(7) 0.027(4) 0.078(8) 0.004(5) 0.030(5) -0.004(5)
N2 0.045(7) 0.028(5) 0.053(8) -0.006(5) 0.026(5) 0.003(5)
C39 0.071(8) 0.030(6) 0.061(8) 0.001(6) 0.014(6) -0.015(6)
C40 0.08(1) 0.028(7) 0.07(1) 0.004(7) 0.025(7) -0.012(7)
C41 0.037(7) 0.027(5) 0.064(9) 0.001(6) 0.026(5) 0.002(5)
C42 0.065(9) 0.064(8) 0.063(9) 0.012(7) 0.009(7) -0.022(7)
C43 0.056(13) 0.093(11) 0.067(11) 0.022(12) 0.02(1) -0.013(11)
C44 0.07(1) 0.08(1) 0.082(11) 0.014(9) -0.006(9) -0.022(8)
C45 0.039(7) 0.025(5) 0.049(8) 0.010(5) 0.015(5) 0.007(5)
C46 0.031(5) 0.023(5) 0.044(7) 0.003(6) 0.012(4) -0.000(6)
C47 0.033(6) 0.041(8) 0.055(8) 0.013(6) 0.007(5) -0.004(5)
C48 0.041(7) 0.054(7) 0.077(9) 0.028(7) 0.006(7) 0.003(6)
C49 0.038(7) 0.052(7) 0.082(9) 0.033(7) 0.018(6) 0.014(6)
C50 0.045(8) 0.050(8) 0.065(9) 0.024(7) 0.027(6) 0.020(6)
C14 0.042(5) 0.056(6) 0.041(5) 0.018(4) 0.000(4) -0.011(4)
C15 0.074(7) 0.040(5) 0.042(5) -0.005(4) 0.014(5) -0.012(4)
C16 0.097(9) 0.049(6) 0.063(7) -0.013(5) 0.022(7) -0.018(6)
C17 0.084(9) 0.075(9) 0.067(8) 0.008(7) -0.001(7) -0.017(7)
C18 0.057(7) 0.101(11) 0.077(9) 0.015(8) 0.009(6) -0.033(7)
C19 0.051(6) 0.09(1) 0.060(7) 0.015(7) 0.001(5) -0.017(6)
C20 0.047(5) 0.030(4) 0.047(5) 0.003(3) 0.026(4) 0.004(3)
C21 0.040(5) 0.11(1) 0.045(6) 0.022(6) 0.016(4) 0.010(6)
C22 0.070(9) 0.159(17) 0.104(12) 0.040(12) 0.055(9) 0.04(1)
C23 0.085(9) 0.129(15) 0.09(1) 0.04(1) 0.070(8) 0.042(9)
C24 0.087(8) 0.116(12) 0.062(7) 0.029(8) 0.048(6) 0.037(8)
C25 0.044(4) 0.088(9) 0.029(4) 0.013(4) 0.007(3) 0.011(4)
C31 0.062(5) 0.032(4) 0.046(5) -0.004(4) 0.013(4) -0.001(4)
C32 0.070(6) 0.041(5) 0.044(5) 0.013(4) 0.023(4) -0.007(4)
C33 0.094(9) 0.062(6) 0.048(6) 0.010(5) 0.036(6) -0.002(6)
C34 0.091(8) 0.071(7) 0.045(6) -0.003(5) 0.039(5) 0.006(6)
C35 0.087(6) 0.066(6) 0.047(5) -0.024(6) 0.039(5) -0.001(7)
C36 0.067(6) 0.10(1) 0.083(7) -0.062(7) 0.032(5) -0.037(6)
C37 0.077(9) 0.139(13) 0.067(9) -0.049(9) -0.004(7) -0.004(9)
C38 0.069(7) 0.080(9) 0.062(7) -0.012(6) 0.003(5) 0.004(6)
Ir101 0.02689(11) 0.02760(13) 0.0197(1) 0.00002(13) 0.00620(7) -0.00248(13)
P101 0.0306(9) 0.0313(9) 0.0257(9) -0.0012(7) 0.0106(7) -0.0058(7)
O101 0.038(3) 0.084(6) 0.054(4) 0.007(4) -0.007(3) -0.005(4)
N101 0.040(4) 0.049(4) 0.040(4) 0.002(3) 0.016(3) -0.000(3)
C101 0.043(5) 0.046(5) 0.046(6) 0.019(4) 0.003(4) 0.014(4)
C102 0.037(5) 0.071(8) 0.054(6) 0.020(5) -0.005(4) 0.002(5)
C103 0.019(3) 0.072(9) 0.034(4) -0.003(4) 0.002(3) -0.005(3)
C104 0.039(5) 0.055(6) 0.048(6) 0.018(5) -0.001(4) 0.003(4)
C105 0.052(6) 0.10(1) 0.064(7) 0.036(7) 0.018(5) 0.013(6)
C106 0.071(8) 0.056(7) 0.09(1) 0.033(7) 0.022(7) 0.013(6)
C108 0.036(5) 0.079(7) 0.027(4) -0.010(4) 0.015(4) -0.019(4)
C109 0.042(5) 0.056(6) 0.034(5) -0.013(4) 0.024(4) -0.022(4)
C110 0.059(6) 0.050(6) 0.046(5) -0.016(4) 0.032(4) -0.018(4)
C111 0.079(8) 0.062(7) 0.066(7) -0.023(6) 0.043(6) -0.038(6)
C112 0.055(6) 0.082(8) 0.052(6) -0.025(6) 0.024(5) -0.039(6)
C113 0.040(5) 0.090(9) 0.052(6) -0.023(6) 0.017(4) -0.027(5)
C114 0.043(4) 0.034(4) 0.042(5) -0.001(3) 0.013(3) -0.007(3)
C115 0.049(6) 0.076(8) 0.080(8) 0.028(7) 0.030(6) 0.018(5)
C116 0.090(11) 0.106(13) 0.148(17) 0.056(12) 0.055(11) 0.05(1)
C117 0.067(8) 0.070(9) 0.110(12) 0.030(8) 0.012(8) 0.028(6)
C118 0.092(8) 0.030(4) 0.043(5) 0.009(4) -0.007(5) -0.008(5)
C119 0.064(6) 0.030(4) 0.041(5) -0.002(4) 0.016(4) -0.006(4)
C120 0.031(4) 0.042(5) 0.025(3) 0.002(3) 0.010(3) 0.002(3)
C121 0.036(4) 0.051(6) 0.036(4) 0.001(4) 0.015(3) -0.010(3)
C122 0.044(5) 0.060(6) 0.051(5) 0.001(5) 0.025(4) -0.014(4)
C123 0.067(6) 0.075(9) 0.057(6) 0.017(5) 0.043(5) -0.001(5)
C124 0.082(7) 0.086(9) 0.029(4) 0.000(5) 0.031(5) -0.005(6)
C125 0.054(5) 0.058(6) 0.033(4) -0.002(4) 0.021(4) -0.013(4)
C131 0.056(5) 0.035(4) 0.042(5) -0.004(4) 0.019(4) 0.012(4)
C132 0.058(5) 0.029(4) 0.035(4) 0.008(3) 0.014(4) 0.001(3)
C133 0.084(8) 0.025(4) 0.047(6) 0.002(4) 0.012(5) -0.010(4)
C134 0.051(6) 0.069(7) 0.051(6) -0.004(5) 0.011(4) -0.017(5)
C135 0.034(3) 0.048(4) 0.034(3) -0.000(4) 0.005(3) 0.002(4)
C136 0.051(5) 0.032(4) 0.025(4) 0.003(3) 0.006(3) 0.007(3)
C137 0.071(6) 0.033(4) 0.027(4) 0.002(3) 0.018(4) -0.005(4)
C138 0.050(5) 0.048(6) 0.038(4) -0.007(4) 0.019(4) 0.005(4)
B1 0.025(4) 0.025(4) 0.032(4) 0.005(3) 0.012(3) 0.003(3)
F1 0.163(8) 0.237(11) 0.069(5) -0.074(6) 0.023(5) -0.086(8)
F2 0.115(5) 0.23(1) 0.045(4) -0.011(5) 0.008(4) -0.114(7)
F3 0.164(7) 0.24(1) 0.035(4) -0.012(5) 0.021(4) -0.130(7)
F4 0.111(5) 0.088(5) 0.065(4) -0.010(3) 0.047(4) -0.063(4)
F5 0.058(4) 0.082(5) 0.100(5) 0.009(4) 0.018(3) -0.031(3)
F6 0.088(4) 0.046(3) 0.099(5) -0.014(3) 0.044(4) -0.024(3)
F7 0.054(4) 0.113(6) 0.064(4) -0.004(4) 0.003(3) -0.002(4)
F8 0.052(4) 0.164(8) 0.116(6) -0.025(6) -0.011(4) 0.032(4)
F9 0.056(4) 0.174(8) 0.100(6) 0.021(6) 0.004(4) -0.048(5)
F10 0.221(12) 0.129(8) 0.19(1) -0.074(8) 0.006(9) 0.103(8)
F11 0.251(13) 0.14(1) 0.20(1) -0.095(8) 0.04(1) 0.062(9)
F12 0.283(13) 0.119(9) 0.158(9) -0.062(8) 0.01(1) 0.081(9)
F13 0.059(3) 0.100(5) 0.058(3) 0.006(4) -0.000(3) 0.031(4)
F14 0.049(4) 0.094(5) 0.150(7) 0.005(5) 0.042(4) 0.006(3)
F15 0.059(3) 0.110(5) 0.058(3) -0.009(4) 0.018(2) 0.042(4)
F16 0.081(5) 0.197(9) 0.050(4) -0.052(5) 0.021(3) -0.004(5)
F17 0.110(6) 0.187(9) 0.071(5) -0.054(5) 0.037(4) 0.035(6)
F18 0.116(6) 0.203(9) 0.070(5) -0.024(5) 0.061(4) -0.021(6)
F19 0.079(5) 0.078(5) 0.177(8) -0.026(6) 0.042(5) 0.018(4)
F20 0.138(7) 0.108(7) 0.164(8) -0.030(7) 0.070(7) 0.050(6)
F21 0.117(6) 0.051(4) 0.223(9) -0.018(6) 0.064(7) 0.014(4)
F22 0.141(7) 0.113(7) 0.209(9) -0.003(7) 0.110(7) -0.060(6)
F23 0.110(6) 0.133(7) 0.191(9) 0.016(7) 0.090(7) -0.044(6)
F24 0.137(7) 0.146(8) 0.157(8) 0.011(7) 0.096(7) -0.054(6)
C51 0.020(3) 0.028(4) 0.032(4) 0.002(3) 0.011(3) 0.000(2)
C52 0.042(4) 0.043(5) 0.026(4) 0.003(3) 0.008(3) -0.014(3)
C53 0.040(4) 0.065(6) 0.027(4) 0.001(4) 0.004(3) -0.020(4)
C54 0.040(4) 0.043(5) 0.032(4) 0.004(3) 0.018(3) -0.005(3)
C55 0.041(4) 0.031(4) 0.042(4) 0.004(3) 0.022(3) -0.004(3)
C56 0.033(4) 0.026(4) 0.032(4) -0.003(3) 0.016(3) -0.000(3)
C57 0.132(6) 0.22(1) 0.038(4) -0.033(5) 0.038(4) -0.115(7)
C58 0.065(4) 0.058(4) 0.067(4) -0.009(4) 0.042(3) -0.029(4)
C59 0.035(4) 0.042(5) 0.034(4) 0.007(4) 0.018(3) 0.009(3)
C60 0.033(4) 0.047(5) 0.033(4) -0.001(4) 0.013(3) 0.002(3)
C61 0.029(4) 0.099(9) 0.043(5) 0.009(6) 0.012(4) 0.010(5)
C62 0.045(6) 0.081(8) 0.067(7) -0.006(6) 0.027(5) 0.024(5)
C63 0.061(7) 0.079(8) 0.056(6) 0.014(6) 0.036(5) 0.035(6)
C64 0.043(5) 0.048(6) 0.034(4) 0.005(4) 0.015(3) 0.016(4)
C65 0.036(4) 0.139(7) 0.080(5) -0.003(5) 0.011(4) 0.000(4)
C66 0.240(12) 0.124(9) 0.172(9) -0.072(8) 0.020(9) 0.089(8)
C67 0.033(4) 0.020(3) 0.035(4) 0.003(3) 0.014(3) -0.001(3)
C68 0.031(3) 0.025(4) 0.033(4) -0.004(3) 0.015(3) 0.000(2)
C69 0.031(4) 0.029(4) 0.044(5) 0.002(3) 0.009(3) 0.009(3)
C70 0.049(5) 0.051(6) 0.033(5) 0.005(4) 0.011(4) -0.000(4)
C71 0.042(5) 0.053(6) 0.030(4) 0.000(4) 0.014(3) 0.002(4)
C72 0.029(4) 0.049(5) 0.033(4) -0.007(4) 0.017(3) -0.006(3)
C73 0.041(4) 0.080(5) 0.067(4) -0.003(4) 0.021(3) 0.025(3)
C74 0.080(5) 0.184(8) 0.048(5) -0.035(5) 0.040(4) -0.000(5)
C75 0.033(4) 0.036(4) 0.027(4) 0.006(3) 0.011(3) 0.001(3)
C76 0.031(4) 0.032(4) 0.041(5) 0.000(3) 0.012(3) -0.004(3)
C77 0.043(5) 0.032(4) 0.054(6) -0.004(4) 0.009(4) 0.008(3)
C78 0.071(6) 0.029(4) 0.050(6) 0.012(4) 0.008(5) -0.009(4)
C79 0.068(6) 0.029(5) 0.053(6) 0.003(4) 0.019(5) -0.017(4)
C80 0.048(5) 0.038(5) 0.038(5) 0.005(4) 0.016(4) -0.012(4)
C81 0.099(5) 0.060(5) 0.172(8) -0.027(6) 0.060(6) 0.020(5)
C82 0.117(6) 0.118(7) 0.171(8) 0.006(7) 0.107(6) -0.051(6)
B101 0.026(3) 0.030(4) 0.025(3) -0.003(4) 0.013(2) 0.002(4)
F101 0.228(11) 0.090(7) 0.277(15) 0.087(9) 0.036(11) -0.041(8)
F102 0.20(1) 0.090(7) 0.296(15) 0.080(9) 0.072(11) 0.000(7)
F103 0.150(9) 0.086(7) 0.302(14) 0.087(8) 0.045(9) -0.036(6)
F104 0.066(3) 0.100(5) 0.077(4) 0.028(4) 0.014(3) 0.011(4)
F105 0.087(5) 0.171(8) 0.108(6) -0.040(6) -0.026(4) 0.064(5)
F106 0.047(4) 0.156(8) 0.126(7) 0.044(6) -0.004(4) -0.026(4)
F107 0.055(4) 0.125(7) 0.162(7) 0.027(6) 0.052(4) -0.009(4)
F108 0.049(4) 0.141(7) 0.118(6) -0.018(5) 0.029(4) 0.011(4)
F109 0.041(3) 0.185(8) 0.101(5) 0.051(6) 0.007(4) -0.002(4)
F110 0.126(7) 0.45(2) 0.048(4) 0.041(8) 0.045(4) -0.01(1)
F111 0.136(8) 0.46(2) 0.072(5) 0.046(9) 0.073(5) 0.04(1)
F112 0.19(1) 0.45(2) 0.085(6) 0.04(1) 0.081(7) -0.019(11)
F113 0.111(5) 0.083(5) 0.079(4) 0.007(4) 0.061(4) 0.047(4)
F114 0.066(4) 0.084(5) 0.111(6) -0.002(4) 0.025(4) 0.032(4)
F115 0.102(5) 0.051(4) 0.102(5) 0.007(4) 0.050(4) 0.011(3)
F116 0.142(6) 0.193(9) 0.050(4) 0.047(5) 0.052(4) 0.081(6)
F117 0.173(8) 0.183(9) 0.070(5) 0.050(6) 0.025(5) 0.052(8)
F118 0.093(5) 0.23(1) 0.080(5) 0.069(6) 0.006(4) 0.060(6)
F119 0.066(4) 0.087(5) 0.119(6) -0.021(4) 0.054(4) 0.011(4)
F120 0.103(5) 0.128(7) 0.112(6) -0.021(5) 0.076(5) 0.020(5)
F121 0.112(6) 0.066(4) 0.174(8) -0.025(5) 0.087(5) 0.017(4)
F122 0.060(3) 0.068(4) 0.045(3) 0.004(3) 0.022(3) -0.012(3)
F123 0.043(3) 0.054(3) 0.062(3) -0.003(3) 0.006(2) -0.014(2)
F124 0.075(4) 0.039(3) 0.079(4) 0.004(3) 0.026(3) -0.006(3)
C151 0.027(3) 0.043(5) 0.027(4) -0.003(3) 0.016(3) 0.002(3)
C152 0.035(4) 0.046(5) 0.038(5) -0.008(4) 0.021(4) -0.007(4)
C153 0.051(5) 0.045(5) 0.050(5) 0.002(4) 0.029(4) -0.006(4)
C154 0.037(4) 0.063(6) 0.044(5) -0.004(4) 0.021(4) -0.012(4)
C155 0.023(4) 0.074(7) 0.037(4) -0.001(4) 0.015(3) -0.008(4)
C156 0.029(3) 0.046(5) 0.032(3) -0.003(3) 0.017(3) -0.003(3)
C157 0.177(9) 0.074(7) 0.279(14) 0.083(8) 0.06(1) -0.030(6)
C158 0.039(4) 0.131(6) 0.083(5) 0.008(5) 0.020(4) 0.010(4)
C159 0.037(3) 0.022(4) 0.029(3) -0.006(3) 0.011(3) -0.002(3)
C160 0.027(3) 0.030(4) 0.032(3) -0.004(3) 0.007(2) -0.003(3)
C161 0.034(4) 0.031(4) 0.036(4) 0.009(3) 0.005(3) -0.003(3)
C162 0.036(4) 0.047(5) 0.035(4) 0.006(4) 0.001(3) -0.002(4)
C163 0.052(5) 0.053(6) 0.028(4) -0.001(4) 0.014(3) 0.002(4)
C164 0.026(3) 0.052(5) 0.035(4) -0.004(3) 0.015(3) 0.001(3)
C165 0.032(4) 0.125(7) 0.096(6) 0.027(5) 0.028(4) 0.005(4)
C166 0.133(8) 0.45(2) 0.056(5) 0.043(8) 0.071(5) 0.003(9)
C167 0.023(3) 0.031(4) 0.025(3) -0.005(3) 0.008(2) -0.007(2)
C168 0.032(4) 0.033(4) 0.030(4) -0.003(3) 0.014(3) -0.001(3)
C169 0.034(4) 0.041(5) 0.042(5) -0.009(4) 0.021(3) -0.008(3)
C170 0.041(4) 0.053(5) 0.029(4) -0.007(4) 0.018(3) -0.001(4)
C171 0.033(3) 0.053(6) 0.033(3) -0.005(4) 0.013(3) -0.002(4)
C172 0.028(3) 0.040(5) 0.033(3) -0.001(3) 0.013(3) 0.002(3)
C173 0.075(5) 0.059(4) 0.077(5) 0.004(4) 0.046(4) 0.023(4)
C174 0.109(5) 0.188(9) 0.052(5) 0.052(6) 0.038(4) 0.074(7)
C175 0.028(3) 0.035(4) 0.022(3) -0.006(3) 0.008(3) 0.001(3)
C176 0.041(5) 0.043(5) 0.036(5) -0.006(4) 0.019(4) 0.001(4)
C177 0.041(4) 0.042(5) 0.043(5) -0.015(4) 0.016(4) 0.002(3)
C178 0.048(5) 0.034(4) 0.036(4) -0.007(3) 0.011(3) 0.009(3)
C179 0.033(4) 0.039(4) 0.030(4) -0.003(3) 0.004(3) 0.000(3)
C180 0.027(3) 0.040(4) 0.028(4) -0.008(3) 0.010(3) -0.002(3)
C181 0.073(4) 0.079(5) 0.128(6) -0.011(5) 0.074(5) 0.016(4)
C182 0.048(4) 0.042(4) 0.049(4) -0.000(3) 0.018(3) -0.006(3)

loop_
_atom_type_symbol
_atom_type_scat_dispersion_real
_atom_type_scat_dispersion_imag
_atom_type_scat_Cromer_Mann_a1
_atom_type_scat_Cromer_Mann_b1
_atom_type_scat_Cromer_Mann_a2
_atom_type_scat_Cromer_Mann_b2
_atom_type_scat_Cromer_Mann_a3
_atom_type_scat_Cromer_Mann_b3
_atom_type_scat_Cromer_Mann_a4
_atom_type_scat_Cromer_Mann_b4
_atom_type_scat_Cromer_Mann_c
_atom_type_scat_source
'C   ' 0.0033 0.0016 2.3100 20.8439 1.0200 10.2075 1.5886 0.5687 0.8650 51.6512 0.2156 International_Tables_Vol_IV_Table_2.2B
'H   ' 0.0000 0.0000 0.4930 10.5109 0.3229 26.1257 0.1402 3.1424 0.0408 57.7997 0.0030 International_Tables_Vol_IV_Table_2.2B
'B   ' 0.0000 0.0010 2.0545 23.2185 1.3326 1.0210 1.0979 60.3498 0.7068 0.1403 -0.1932 International_Tables_Vol_IV_Table_2.2B
'F   ' 0.0140 0.0100 3.5392 10.2825 2.6412 4.2944 1.5170 0.2615 1.0243 26.1476 0.2776 International_Tables_Vol_IV_Table_2.2B
'Ir  ' -2.0660 7.9900 27.3049 1.5928 16.7296 8.8655 15.6115 0.4179 5.8338 45.0011 11.4722 International_Tables_Vol_IV_Table_2.2B
'N   ' 0.0061 0.0033 12.2126 0.0057 3.1322 9.8933 2.0125 28.9975 1.1663 0.5826 -11.5290 International_Tables_Vol_IV_Table_2.2B
'O   ' 0.0106 0.0060 3.0485 13.2771 2.2868 5.7011 1.5463 0.3239 0.8670 32.9089 0.2508 International_Tables_Vol_IV_Table_2.2B
'P   ' 0.0900 0.0950 6.4345 1.9067 4.1791 27.1570 1.7800 0.5260 1.4908 68.1645 1.1149 International_Tables_Vol_IV_Table_2.2B

loop_
_geom_angle_atom_site_label_1
_geom_angle_atom_site_label_2
_geom_angle_atom_site_label_3
_geom_angle
_geom_angle_publ_flag
P1 Ir1 N1 94.4(6) yes
P1 Ir1 N2 80.5(3) yes
N1 Ir1 N2 18.3(5) yes
P1 Ir1 C31 92.6(3) yes
N1 Ir1 C31 153.6(6) yes
N2 Ir1 C31 164.9(5) yes
P1 Ir1 C32 96.0(3) yes
N1 Ir1 C32 164.1(7) yes
N2 Ir1 C32 156.0(4) yes
C31 Ir1 C32 37.6(4) yes
P1 Ir1 C35 159.4(3) yes
N1 Ir1 C35 85.0(7) yes
N2 Ir1 C35 93.8(5) yes
C31 Ir1 C35 97.1(5) yes
C32 Ir1 C35 81.1(5) yes
P1 Ir1 C36 163.9(3) yes
N1 Ir1 C36 85.5(7) yes
N2 Ir1 C36 102.1(5) yes
C31 Ir1 C36 80.9(5) yes
C32 Ir1 C36 87.9(5) yes
C35 Ir1 C36 36.7(4) yes
Ir1 P1 C9 100.0(6) yes
Ir1 P1 C46 116.3(4) yes
C9 P1 C46 19.7(5) yes
Ir1 P1 C14 118.6(3) yes
C9 P1 C14 118.4(6) yes
C46 P1 C14 99.4(5) yes
Ir1 P1 C20 113.2(3) yes
C9 P1 C20 104.3(7) yes
C46 P1 C20 105.4(6) yes
C14 P1 C20 102.0(5) yes
C2 O1 C3 105.9(17) yes
C2 O1 O2 178.9(29) yes
C3 O1 O2 74.6(13) yes
C2 O1 C39 47.4(11) yes
C3 O1 C39 60.7(11) yes
O2 O1 C39 132.8(16) yes
C2 O1 C40 38.5(30) yes
C3 O1 C40 144.0(43) yes
O2 O1 C40 141.1(39) yes
C39 O1 C40 85.5(35) yes
C2 O1 H401 59.239 no
C3 O1 H401 125.550 no
O2 O1 H401 121.345 no
C39 O1 H401 97.754 no
C40 O1 H401 42.177 no
Ir1 N1 C1 131.2(12) yes
Ir1 N1 C3 123.2(13) yes
C1 N1 C3 105.6(15) yes
Ir1 N1 N2 95.0(21) yes
C1 N1 N2 133.8(24) yes
C3 N1 N2 28.3(16) yes
Ir1 N1 C39 166.1(15) yes
C1 N1 C39 35.7(12) yes
C3 N1 C39 69.9(13) yes
N2 N1 C39 98.2(20) yes
N1 C1 C2 102.3(15) yes
N1 C1 C4 114.6(19) yes
C2 C1 C4 116.5(20) yes
N1 C1 C39 55.2(15) yes
C2 C1 C39 50.7(15) yes
C4 C1 C39 117.4(28) yes
N1 C1 C42 99.5(19) yes
C2 C1 C42 98.5(21) yes
C4 C1 C42 29.2(12) yes
C39 C1 C42 88.2(25) yes
N1 C1 H11 120.833 no
C2 C1 H11 112.116 no
C4 C1 H11 91.225 no
C39 C1 H11 150.620 no
C42 C1 H11 120.056 no
N1 C1 H391 90.486 no
C2 C1 H391 56.681 no
C4 C1 H391 154.712 no
C39 C1 H391 78.579 no
C42 C1 H391 154.855 no
H11 C1 H391 72.227 no
O1 C2 C1 101.7(17) yes
O1 C2 C39 67.0(16) yes
C1 C2 C39 34.9(12) yes
O1 C2 C40 15.5(10) yes
C1 C2 C40 116.8(19) yes
C39 C2 C40 82.3(15) yes
O1 C2 H21 105.818 no
C1 C2 H21 109.780 no
C39 C2 H21 115.581 no
C40 C2 H21 102.195 no
O1 C2 H22 107.760 no
C1 C2 H22 115.561 no
C39 C2 H22 128.536 no
C40 C2 H22 96.508 no
H21 C2 H22 114.897 no
O1 C2 H391 108.620 no
C1 C2 H391 26.424 no
C39 C2 H391 47.467 no
C40 C2 H391 123.676 no
H21 C2 H391 83.395 no
H22 C2 H391 132.153 no
O1 C3 N1 117.1(16) yes
O1 C3 C8 114.6(16) yes
N1 C3 C8 128.3(15) yes
O1 C3 O2 43.7(10) yes
N1 C3 O2 160.0(15) yes
C8 C3 O2 71.3(11) yes
O1 C3 N2 143.1(22) yes
N1 C3 N2 26.4(14) yes
C8 C3 N2 102.0(19) yes
O2 C3 N2 173.1(22) yes
O1 C3 C39 64.1(14) yes
N1 C3 C39 53.6(11) yes
C8 C3 C39 174.0(24) yes
O2 C3 C39 106.5(12) yes
N2 C3 C39 79.9(15) yes
O1 C3 C41 108.3(18) yes
N1 C3 C41 134.6(19) yes
C8 C3 C41 7.1(12) yes
O2 C3 C41 64.7(13) yes
N2 C3 C41 108.5(21) yes
C39 C3 C41 168.0(28) yes
C1 C4 C5 107.9(26) yes
C1 C4 C6 115.0(22) yes
C5 C4 C6 111.7(30) yes
C1 C4 C42 56.2(25) yes
C5 C4 C42 51.9(32) yes
C6 C4 C42 137.0(38) yes
C1 C4 C44 88.1(20) yes
C5 C4 C44 100.5(29) yes
C6 C4 C44 130.2(25) yes
C42 C4 C44 92.7(31) yes
C1 C4 H41 110.230 no
C5 C4 H41 108.365 no
C6 C4 H41 103.492 no
C42 C4 H41 119.177 no
C44 C4 H41 28.130 no
C1 C4 H421 82.951 no
C5 C4 H421 78.964 no
C6 C4 H421 57.759 no
C42 C4 H421 79.334 no
C44 C4 H421 170.356 no
H41 C4 H421 161.012 no
C4 C5 C42 28.8(12) yes
C4 C5 C43 145.8(81) yes
C42 C5 C43 117.3(82) yes
C4 C5 H51 109.299 no
C42 C5 H51 137.985 no
C43 C5 H51 104.668 no
C4 C5 H52 111.500 no
C42 C5 H52 94.216 no
C43 C5 H52 60.317 no
H51 C5 H52 107.649 no
C4 C5 H53 109.967 no
C42 C5 H53 97.570 no
C43 C5 H53 54.869 no
H51 C5 H53 106.288 no
H52 C5 H53 111.946 no
C4 C5 H431 127.923 no
C42 C5 H431 156.351 no
C43 C5 H431 86.199 no
H51 C5 H431 18.721 no
H52 C5 H431 96.005 no
H53 C5 H431 98.278 no
C4 C6 H61 105.526 no
C4 C6 H62 105.970 no
H61 C6 H62 103.168 no
C4 C6 H63 113.301 no
H61 C6 H63 110.539 no
H62 C6 H63 117.257 no
C4 C6 H421 31.859 no
H61 C6 H421 118.456 no
H62 C6 H421 124.828 no
H63 C6 H421 81.455 no
C3 C8 C9 125.2(15) yes
C3 C8 C13 115.1(16) yes
C9 C8 C13 119.6(16) yes
C3 C8 O2 54.0(10) yes
C9 C8 O2 158.8(18) yes
C13 C8 O2 65.0(12) yes
C3 C8 C41 8.8(15) yes
C9 C8 C41 130.7(23) yes
C13 C8 C41 108.8(21) yes
O2 C8 C41 45.9(15) yes
C3 C8 C45 167.0(20) yes
C9 C8 C45 42.2(10) yes
C13 C8 C45 77.4(19) yes
O2 C8 C45 135.4(19) yes
C41 C8 C45 168.2(37) yes
P1 C9 C8 125.4(12) yes
P1 C9 C10 112.4(11) yes
C8 C9 C10 122.3(13) yes
P1 C9 C45 160.6(15) yes
C8 C9 C45 35.2(10) yes
C10 C9 C45 87.1(14) yes
P1 C9 C46 79.9(11) yes
C8 C9 C46 154.7(17) yes
C10 C9 C46 32.6(13) yes
C45 C9 C46 119.5(18) yes
C9 C10 C11 118.4(19) yes
C9 C10 C45 35.5(7) yes
C11 C10 C45 83.0(16) yes
C9 C10 C46 22.1(9) yes
C11 C10 C46 139.8(24) yes
C45 C10 C46 57.5(11) yes
C9 C10 C47 136.4(23) yes
C11 C10 C47 103.8(22) yes
C45 C10 C47 169.5(27) yes
C46 C10 C47 114.4(25) yes
C9 C10 C48 156.7(18) yes
C11 C10 C48 38.4(12) yes
C45 C10 C48 121.4(14) yes
C46 C10 C48 174.1(28) yes
C47 C10 C48 65.8(16) yes
C9 C10 H101 124.249 no
C11 C10 H101 117.385 no
C45 C10 H101 159.453 no
C46 C10 H101 102.505 no
C47 C10 H101 16.890 no
C48 C10 H101 78.959 no
C10 C11 C12 118.4(22) yes
C10 C11 C47 24.4(8) yes
C12 C11 C47 142.8(19) yes
C10 C11 C48 77.6(16) yes
C12 C11 C48 163.0(25) yes
C47 C11 C48 53.6(12) yes
C10 C11 C49 162.9(37) yes
C12 C11 C49 51.1(21) yes
C47 C11 C49 163.1(36) yes
C48 C11 C49 112.0(31) yes
C10 C11 C50 97.1(18) yes
C12 C11 C50 21.4(10) yes
C47 C11 C50 121.4(15) yes
C48 C11 C50 172.0(29) yes
C49 C11 C50 71.7(23) yes
C10 C11 H111 124.650 no
C12 C11 H111 116.597 no
C47 C11 H111 100.566 no
C48 C11 H111 47.026 no
C49 C11 H111 66.221 no
C50 C11 H111 137.784 no
C11 C12 C13 123.4(22) yes
C11 C12 C49 30.0(11) yes
C13 C12 C49 152.6(24) yes
C11 C12 C50 84.2(36) yes
C13 C12 C50 39.7(30) yes
C49 C12 C50 112.9(39) yes
C11 C12 H121 120.543 no
C13 C12 H121 115.689 no
C49 C12 H121 91.684 no
C50 C12 H121 155.215 no
C11 C12 H501 161.193 no
C13 C12 H501 38.039 no
C49 C12 H501 166.900 no
C50 C12 H501 76.958 no
H121 C12 H501 78.264 no
C8 C13 C12 117.4(21) yes
C8 C13 O2 67.3(11) yes
C12 C13 O2 157.0(23) yes
C8 C13 C41 21.7(7) yes
C12 C13 C41 138.6(19) yes
O2 C13 C41 46.4(6) yes
C8 C13 C45 33.5(8) yes
C12 C13 C45 83.9(17) yes
O2 C13 C45 98.1(11) yes
C41 C13 C45 55.0(7) yes
C8 C13 C50 98.8(20) yes
C12 C13 C50 18.8(12) yes
O2 C13 C50 150.3(23) yes
C41 C13 C50 119.9(18) yes
C45 C13 C50 65.3(15) yes
C8 C13 H131 119.460 no
C12 C13 H131 123.054 no
O2 C13 H131 56.101 no
C41 C13 H131 97.869 no
C45 C13 H131 152.857 no
C8 C13 H501 165.232 no
C12 C13 H501 49.024 no
O2 C13 H501 122.407 no
C41 C13 H501 168.025 no
C45 C13 H501 132.510 no
C50 C13 H131 141.353 no
C50 C13 H501 67.300 no
H131 C13 H501 74.104 no
O1 O2 C3 61.7(10) yes
O1 O2 C8 115.9(13) yes
C3 O2 C8 54.7(6) yes
O1 O2 C13 149.2(20) yes
C3 O2 C13 99.5(10) yes
C8 O2 C13 47.7(6) yes
O1 O2 C40 11.9(11) yes
C3 O2 C40 73.6(11) yes
C8 O2 C40 127.4(12) yes
C13 O2 C40 152.5(17) yes
O1 O2 C41 95.3(14) yes
C3 O2 C41 33.7(7) yes
C8 O2 C41 21.1(7) yes
C13 O2 C41 67.9(9) yes
C40 O2 C41 107.0(12) yes
Ir1 N2 N1 66.7(19) yes
Ir1 N2 C3 167.1(18) yes
N1 N2 C3 125.4(27) yes
Ir1 N2 C39 121.1(9) yes
N1 N2 C39 54.5(18) yes
C3 N2 C39 70.9(17) yes
Ir1 N2 C41 130.4(9) yes
N1 N2 C41 162.6(24) yes
C3 N2 C41 38.1(13) yes
C39 N2 C41 108.6(12) yes
O1 C39 N1 111.1(13) yes
O1 C39 C1 159.4(19) yes
N1 C39 C1 89.1(16) yes
O1 C39 C2 65.7(11) yes
N1 C39 C2 154.5(25) yes
C1 C39 C2 94.4(18) yes
O1 C39 C3 55.2(9) yes
N1 C39 C3 56.5(8) yes
C1 C39 C3 145.3(19) yes
C2 C39 C3 118.1(18) yes
O1 C39 N2 84.1(11) yes
N1 C39 N2 27.3(7) yes
C1 C39 N2 116.3(17) yes
C2 C39 N2 142.1(19) yes
C3 C39 N2 29.1(7) yes
O1 C39 C40 18.5(8) yes
N1 C39 C40 128.1(14) yes
C1 C39 C40 141.0(19) yes
C2 C39 C40 47.3(12) yes
C3 C39 C40 73.3(11) yes
O1 C39 C42 120.3(18) yes
N1 C39 C42 100.2(15) yes
C1 C39 C42 56.7(21) yes
C2 C39 C42 102.8(18) yes
C3 C39 C42 120.6(17) yes
O1 C39 H391 127.834 no
N1 C39 H391 95.118 no
C1 C39 H391 42.208 no
C2 C39 H391 71.512 no
C3 C39 H391 134.830 no
N2 C39 C40 101.8(12) yes
N2 C39 C42 112.3(12) yes
C40 C39 C42 117.0(18) yes
N2 C39 H391 116.316 no
C40 C39 H391 113.636 no
C42 C39 H391 96.655 no
O1 C40 C2 125.9(37) yes
O1 C40 O2 26.9(29) yes
C2 C40 O2 152.9(16) yes
O1 C40 C39 76.0(34) yes
C2 C40 C39 50.4(12) yes
O2 C40 C39 102.6(13) yes
O1 C40 H401 118.041 no
C2 C40 H401 80.826 no
O2 C40 H401 111.428 no
C39 C40 H401 111.150 no
O1 C40 H402 121.950 no
C2 C40 H402 87.211 no
O2 C40 H402 108.365 no
C39 C40 H402 109.974 no
H401 C40 H402 112.818 no
C3 C41 C8 164.1(28) yes
C3 C41 C13 141.1(20) yes
C8 C41 C13 49.4(16) yes
C3 C41 O2 81.6(16) yes
C8 C41 O2 113.0(20) yes
C13 C41 O2 65.7(11) yes
C3 C41 N2 33.4(12) yes
C8 C41 N2 131.8(20) yes
C13 C41 N2 161.2(16) yes
O2 C41 N2 114.9(12) yes
C3 C41 C45 164.2(15) yes
C8 C41 C45 6.5(21) yes
C13 C41 C45 52.9(11) yes
O2 C41 C45 114.2(11) yes
N2 C41 C45 130.9(11) yes
C1 C42 C4 94.6(27) yes
C1 C42 C5 164.4(24) yes
C4 C42 C5 99.3(34) yes
C1 C42 C39 35.1(11) yes
C4 C42 C39 129.7(28) yes
C5 C42 C39 130.5(22) yes
C1 C42 C43 147.4(19) yes
C4 C42 C43 116.6(27) yes
C5 C42 C43 17.6(23) yes
C39 C42 C43 113.0(17) yes
C1 C42 C44 89.0(17) yes
C4 C42 C44 58.1(27) yes
C5 C42 C44 104.4(30) yes
C39 C42 C44 107.5(16) yes
C43 C42 C44 114.7(19) yes
C1 C42 H421 91.652 no
C4 C42 H421 52.999 no
C5 C42 H421 91.035 no
C39 C42 H421 111.123 no
C43 C42 H421 99.624 no
C44 C42 H421 110.898 no
C5 C43 C42 45.1(61) yes
C5 C43 H51 52.340 no
C42 C43 H51 97.441 no
C5 C43 H52 87.781 no
C42 C43 H52 80.299 no
H51 C43 H52 98.261 no
C5 C43 H53 93.934 no
C42 C43 H53 85.381 no
H51 C43 H53 100.162 no
H52 C43 H53 157.948 no
C5 C43 H431 63.700 no
C42 C43 H431 108.769 no
H51 C43 H431 11.656 no
H52 C43 H431 97.173 no
H53 C43 H431 103.297 no
C5 C43 H432 123.729 no
C42 C43 H432 109.597 no
H51 C43 H432 114.237 no
H52 C43 H432 36.390 no
H53 C43 H432 139.411 no
C5 C43 H433 124.550 no
C42 C43 H433 110.971 no
H51 C43 H433 112.696 no
H52 C43 H433 144.526 no
H53 C43 H433 31.178 no
H431 C43 H432 106.658 no
H431 C43 H433 109.603 no
H432 C43 H433 111.122 no
C4 C44 C42 29.2(12) yes
C4 C44 H41 49.799 no
C42 C44 H41 77.840 no
C4 C44 H441 86.744 no
C42 C44 H441 105.162 no
H41 C44 H441 46.627 no
C4 C44 H442 90.456 no
C42 C44 H442 106.710 no
H41 C44 H442 77.910 no
H441 C44 H442 105.197 no
C4 C44 H443 141.433 no
C42 C44 H443 112.592 no
H41 C44 H443 156.483 no
H441 C44 H443 109.938 no
H442 C44 H443 116.412 no
C8 C45 C9 102.5(16) yes
C8 C45 C10 159.9(16) yes
C9 C45 C10 57.4(10) yes
C8 C45 C13 69.1(14) yes
C9 C45 C13 171.5(16) yes
C10 C45 C13 131.0(12) yes
C8 C45 C41 5.3(17) yes
C9 C45 C41 99.7(14) yes
C10 C45 C41 156.4(12) yes
C13 C45 C41 72.1(11) yes
C8 C45 C46 126.1(15) yes
C9 C45 C46 23.6(9) yes
C10 C45 C46 33.9(7) yes
C13 C45 C46 164.6(12) yes
C41 C45 C46 123.3(10) yes
C8 C45 C50 112.0(16) yes
C9 C45 C50 145.5(16) yes
C10 C45 C50 88.1(12) yes
C13 C45 C50 42.9(11) yes
C41 C45 C50 114.6(11) yes
C46 C45 C50 121.9(12) yes
P1 C46 C9 80.4(11) yes
P1 C46 C10 153.8(16) yes
C9 C46 C10 125.3(19) yes
P1 C46 C45 117.3(8) yes
C9 C46 C45 36.9(12) yes
C10 C46 C45 88.6(15) yes
P1 C46 C47 125.7(8) yes
C9 C46 C47 153.8(15) yes
C10 C46 C47 28.6(13) yes
C45 C46 C47 117.0(9) yes
C10 C47 C11 51.8(17) yes
C10 C47 C46 37.0(15) yes
C11 C47 C46 88.1(11) yes
C10 C47 C48 85.4(20) yes
C11 C47 C48 34.0(11) yes
C46 C47 C48 122.1(13) yes
C10 C47 H101 130.360 no
C11 C47 H101 153.214 no
C46 C47 H101 101.992 no
C48 C47 H101 128.694 no
C10 C47 H471 155.672 no
C11 C47 H471 152.340 no
C46 C47 H471 119.468 no
C48 C47 H471 118.422 no
H101 C47 H471 30.361 no
C10 C48 C11 63.9(13) yes
C10 C48 C47 28.8(9) yes
C11 C48 C47 92.3(18) yes
C10 C48 C49 91.1(13) yes
C11 C48 C49 28.0(13) yes
C47 C48 C49 119.9(15) yes
C10 C48 H111 129.936 no
C11 C48 H111 66.005 no
C47 C48 H111 158.001 no
C49 C48 H111 39.199 no
C10 C48 H481 149.922 no
C11 C48 H481 146.142 no
C47 C48 H481 121.382 no
C49 C48 H481 118.726 no
H111 C48 H481 80.141 no
C11 C49 C12 98.9(23) yes
C11 C49 C48 40.0(23) yes
C12 C49 C48 139.0(19) yes
C11 C49 C50 79.5(26) yes
C12 C49 C50 20.4(12) yes
C48 C49 C50 119.2(15) yes
C11 C49 H111 70.068 no
C12 C49 H111 165.315 no
C48 C49 H111 31.331 no
C50 C49 H111 149.344 no
C11 C49 H491 159.528 no
C12 C49 H491 99.672 no
C48 C49 H491 120.998 no
C50 C49 H491 119.796 no
H111 C49 H491 90.083 no
C11 C50 C12 74.4(31) yes
C11 C50 C13 162.0(19) yes
C12 C50 C13 121.5(38) yes
C11 C50 C45 91.4(14) yes
C12 C50 C45 164.6(42) yes
C13 C50 C45 71.7(13) yes
C11 C50 C49 28.8(9) yes
C12 C50 C49 46.7(31) yes
C13 C50 C49 168.2(18) yes
C45 C50 C49 119.9(15) yes
C11 C50 H501 148.697 no
C12 C50 H501 74.295 no
C13 C50 H501 48.077 no
C45 C50 H501 119.739 no
C49 C50 H501 120.369 no
P1 C14 C15 121.0(8) yes
P1 C14 C19 119.7(10) yes
C15 C14 C19 119.0(11) yes
C14 C15 C16 122.1(11) yes
C14 C15 H151 120.215 no
C16 C15 H151 117.639 no
C15 C16 C17 119.8(14) yes
C15 C16 H161 119.611 no
C17 C16 H161 120.534 no
C16 C17 C18 120.6(14) yes
C16 C17 H171 119.894 no
C18 C17 H171 119.414 no
C17 C18 C19 120.9(12) yes
C17 C18 H181 120.687 no
C19 C18 H181 118.346 no
C14 C19 C18 117.1(14) yes
C14 C19 H191 123.161 no
C18 C19 H191 119.653 no
P1 C20 C21 118.0(7) yes
P1 C20 C25 122.9(7) yes
C21 C20 C25 118.8(8) yes
C20 C21 C22 119.5(11) yes
C20 C21 H211 122.440 no
C22 C21 H211 117.838 no
C21 C22 C23 120.4(12) yes
C21 C22 H221 121.413 no
C23 C22 H221 117.927 no
C22 C23 C24 119.8(10) yes
C22 C23 H231 119.998 no
C24 C23 H231 120.183 no
C23 C24 C25 122.2(11) yes
C23 C24 H241 116.671 no
C25 C24 H241 120.997 no
C20 C25 C24 119.1(9) yes
C20 C25 H251 121.996 no
C24 C25 H251 118.865 no
Ir1 C31 C32 71.4(6) yes
Ir1 C31 C38 109.9(7) yes
C32 C31 C38 124.2(10) yes
Ir1 C31 H311 137.494 no
C32 C31 H311 123.339 no
C38 C31 H311 93.783 no
Ir1 C32 C31 71.0(6) yes
Ir1 C32 C33 113.3(8) yes
C31 C32 C33 125.5(10) yes
Ir1 C32 H321 135.763 no
C31 C32 H321 125.535 no
C33 C32 H321 90.297 no
C32 C33 C34 112.2(9) yes
C32 C33 H331 111.188 no
C34 C33 H331 108.638 no
C32 C33 H332 110.206 no
C34 C33 H332 107.446 no
H331 C33 H332 107.003 no
C33 C34 C35 114.6(9) yes
C33 C34 H341 108.828 no
C35 C34 H341 110.644 no
C33 C34 H342 107.311 no
C35 C34 H342 107.920 no
H341 C34 H342 107.205 no
Ir1 C35 C34 108.6(8) yes
Ir1 C35 C36 73.6(6) yes
C34 C35 C36 124.2(14) yes
Ir1 C35 H351 139.430 no
C34 C35 H351 93.579 no
C36 C35 H351 121.164 no
Ir1 C36 C35 69.6(7) yes
Ir1 C36 C37 112.6(8) yes
C35 C36 C37 125.3(14) yes
Ir1 C36 H361 140.996 no
C35 C36 H361 127.573 no
C37 C36 H361 86.419 no
C36 C37 C38 111.7(12) yes
C36 C37 H371 114.336 no
C38 C37 H371 105.472 no
C36 C37 H372 113.362 no
C38 C37 H372 105.290 no
H371 C37 H372 105.905 no
C31 C38 C37 114.1(12) yes
C31 C38 H381 109.941 no
C37 C38 H381 108.831 no
C31 C38 H382 108.837 no
C37 C38 H382 106.940 no
H381 C38 H382 108.015 no
P101 Ir101 N101 84.95(19) yes
P101 Ir101 C131 162.2(3) yes
N101 Ir101 C131 90.3(3) yes
P101 Ir101 C132 161.6(2) yes
N101 Ir101 C132 95.9(3) yes
C131 Ir101 C132 36.1(4) yes
P101 Ir101 C135 93.1(3) yes
N101 Ir101 C135 161.5(3) yes
C131 Ir101 C135 96.7(3) yes
C132 Ir101 C135 80.3(4) yes
P101 Ir101 C136 98.3(2) yes
N101 Ir101 C136 160.2(3) yes
C131 Ir101 C136 80.7(3) yes
C132 Ir101 C136 87.2(3) yes
C135 Ir101 C136 38.2(3) yes
Ir101 P101 C109 108.1(3) yes
Ir101 P101 C114 122.5(3) yes
C109 P101 C114 105.4(5) yes
Ir101 P101 C120 110.3(3) yes
C109 P101 C120 105.6(4) yes
C114 P101 C120 103.7(4) yes
C102 O101 C103 107.2(6) yes
Ir101 N101 C101 123.8(5) yes
Ir101 N101 C103 126.6(6) yes
C101 N101 C103 109.4(7) yes
N101 C101 C102 102.1(7) yes
N101 C101 C104 111.7(7) yes
C102 C101 C104 114.2(8) yes
N101 C101 H1011 116.055 no
C102 C101 H1011 113.325 no
C104 C101 H1011 100.122 no
O101 C102 C101 103.6(7) yes
O101 C102 H1021 112.349 no
C101 C102 H1021 108.861 no
O101 C102 H1022 113.607 no
C101 C102 H1022 111.233 no
H1021 C102 H1022 107.191 no
O101 C103 N101 115.1(7) yes
O101 C103 C108 113.7(7) yes
N101 C103 C108 131.3(7) yes
C101 C104 C105 112.8(9) yes
C101 C104 C106 108.7(8) yes
C105 C104 C106 108.2(10) yes
C101 C104 H1041 108.222 no
C105 C104 H1041 106.459 no
C106 C104 H1041 112.487 no
C104 C105 H1051 106.761 no
C104 C105 H1052 110.844 no
H1051 C105 H1052 109.354 no
C104 C105 H1053 108.507 no
H1051 C105 H1053 107.642 no
H1052 C105 H1053 113.468 no
C104 C106 H1061 108.716 no
C104 C106 H1062 107.193 no
H1061 C106 H1062 109.591 no
C104 C106 H1063 109.314 no
H1061 C106 H1063 111.320 no
H1062 C106 H1063 110.597 no
C103 C108 C109 122.6(7) yes
C103 C108 C113 117.3(9) yes
C109 C108 C113 120.0(10) yes
P101 C109 C108 119.6(7) yes
P101 C109 C110 121.0(8) yes
C108 C109 C110 119.3(8) yes
C109 C110 C111 119.6(11) yes
C109 C110 H1101 120.792 no
C111 C110 H1101 119.581 no
C110 C111 C112 120.1(11) yes
C110 C111 H1111 119.829 no
C112 C111 H1111 120.061 no
C111 C112 C113 120.0(9) yes
C111 C112 H1121 117.351 no
C113 C112 H1121 122.583 no
C108 C113 C112 120.9(11) yes
C108 C113 H1131 121.933 no
C112 C113 H1131 117.183 no
P101 C114 C115 120.8(7) yes
P101 C114 C119 119.0(7) yes
C115 C114 C119 120.2(9) yes
C114 C115 C116 119.8(12) yes
C114 C115 H1151 119.228 no
C116 C115 H1151 120.821 no
C115 C116 C117 120.6(14) yes
C115 C116 H1161 119.182 no
C117 C116 H1161 119.805 no
C116 C117 C118 120.4(11) yes
C116 C117 H1171 117.364 no
C118 C117 H1171 122.223 no
C117 C118 C119 120.5(10) yes
C117 C118 H1181 119.342 no
C119 C118 H1181 120.112 no
C114 C119 C118 118.5(10) yes
C114 C119 H1191 120.886 no
C118 C119 H1191 120.588 no
P101 C120 C121 117.8(6) yes
P101 C120 C125 122.1(6) yes
C121 C120 C125 120.0(7) yes
C120 C121 C122 119.7(8) yes
C120 C121 H1211 120.988 no
C122 C121 H1211 119.340 no
C121 C122 C123 119.9(9) yes
C121 C122 H1221 120.051 no
C123 C122 H1221 120.052 no
C122 C123 C124 121.8(8) yes
C122 C123 H1231 117.576 no
C124 C123 H1231 120.606 no
C123 C124 C125 118.4(9) yes
C123 C124 H1241 119.242 no
C125 C124 H1241 122.019 no
C120 C125 C124 120.1(9) yes
C120 C125 H1251 121.412 no
C124 C125 H1251 118.468 no
Ir101 C131 C132 71.8(5) yes
Ir101 C131 C138 108.4(6) yes
C132 C131 C138 124.8(9) yes
Ir101 C131 H1311 137.615 no
C132 C131 H1311 123.619 no
C138 C131 H1311 93.931 no
Ir101 C132 C131 72.1(5) yes
Ir101 C132 C133 111.5(7) yes
C131 C132 C133 125.4(9) yes
Ir101 C132 H1321 137.575 no
C131 C132 H1321 122.922 no
C133 C132 H1321 91.709 no
C132 C133 C134 114.4(9) yes
C132 C133 H1331 109.298 no
C134 C133 H1331 107.303 no
C132 C133 H1332 110.311 no
C134 C133 H1332 107.960 no
H1331 C133 H1332 107.261 no
C133 C134 C135 112.5(8) yes
C133 C134 H1341 109.441 no
C135 C134 H1341 108.345 no
C133 C134 H1342 110.004 no
C135 C134 H1342 109.390 no
H1341 C134 H1342 107.028 no
Ir101 C135 C134 111.3(7) yes
Ir101 C135 C136 70.6(4) yes
C134 C135 C136 124.2(8) yes
Ir101 C135 H1351 136.865 no
C134 C135 H1351 93.764 no
C136 C135 H1351 123.463 no
Ir101 C136 C135 71.2(4) yes
Ir101 C136 C137 114.8(6) yes
C135 C136 C137 126.0(8) yes
Ir101 C136 H1361 136.332 no
C135 C136 H1361 124.800 no
C137 C136 H1361 88.996 no
C136 C137 C138 112.0(7) yes
C136 C137 H1371 109.723 no
C138 C137 H1371 108.429 no
C136 C137 H1372 109.762 no
C138 C137 H1372 107.702 no
H1371 C137 H1372 109.113 no
C131 C138 C137 113.9(7) yes
C131 C138 H1381 109.487 no
C137 C138 H1381 108.122 no
C131 C138 H1382 109.989 no
C137 C138 H1382 108.503 no
H1381 C138 H1382 106.573 no
C51 B1 C59 104.7(6) yes
C51 B1 C67 112.9(6) yes
C59 B1 C67 113.0(7) yes
C51 B1 C75 109.0(6) yes
C59 B1 C75 112.7(6) yes
C67 B1 C75 104.7(6) yes
B1 C51 C52 119.4(6) yes
B1 C51 C56 123.8(7) yes
C52 C51 C56 116.5(7) yes
C51 C52 C53 122.5(7) yes
C51 C52 H521 118.756 no
C53 C52 H521 118.651 no
C52 C53 C54 120.7(8) yes
C52 C53 C57 119.3(8) yes
C54 C53 C57 119.9(8) yes
C53 C54 C55 116.7(7) yes
C53 C54 H541 121.957 no
C55 C54 H541 121.366 no
C54 C55 C56 122.1(7) yes
C54 C55 C58 118.6(7) yes
C56 C55 C58 119.3(8) yes
C51 C56 C55 121.5(7) yes
C51 C56 H561 119.634 no
C55 C56 H561 118.880 no
F1 C57 F2 104.8(8) yes
F1 C57 F3 105.3(8) yes
F2 C57 F3 104.8(7) yes
F1 C57 C53 113.7(9) yes
F2 C57 C53 112.6(8) yes
F3 C57 C53 114.6(8) yes
F4 C58 F5 106.0(6) yes
F4 C58 F6 106.4(6) yes
F5 C58 F6 104.4(6) yes
F4 C58 C55 114.4(7) yes
F5 C58 C55 113.6(7) yes
F6 C58 C55 111.2(6) yes
B1 C59 C60 122.1(8) yes
B1 C59 C64 122.3(8) yes
C60 C59 C64 115.2(8) yes
C59 C60 C61 123.0(9) yes
C59 C60 H601 119.018 no
C61 C60 H601 117.972 no
C60 C61 C62 120.6(9) yes
C60 C61 C65 120.1(11) yes
C62 C61 C65 119.3(9) yes
C61 C62 C63 118.0(9) yes
C61 C62 H621 120.802 no
C63 C62 H621 121.145 no
C62 C63 C64 118.9(12) yes
C62 C63 C66 122.5(10) yes
C64 C63 C66 118.5(12) yes
C59 C64 C63 124.1(10) yes
C59 C64 H641 117.010 no
C63 C64 H641 118.895 no
F7 C65 F8 106.5(7) yes
F7 C65 F9 104.8(7) yes
F8 C65 F9 105.3(7) yes
F7 C65 C61 113.7(7) yes
F8 C65 C61 114.2(9) yes
F9 C65 C61 111.5(8) yes
F10 C66 F11 105.0(9) yes
F10 C66 F12 104.7(9) yes
F11 C66 F12 102.5(9) yes
F10 C66 C63 113.3(11) yes
F11 C66 C63 120.5(12) yes
F12 C66 C63 109.3(12) yes
B1 C67 C68 120.6(7) yes
B1 C67 C72 123.5(7) yes
C68 C67 C72 115.7(7) yes
C67 C68 C69 121.2(7) yes
C67 C68 H681 118.403 no
C69 C68 H681 120.411 no
C68 C69 C70 122.8(7) yes
C68 C69 C73 120.2(7) yes
C70 C69 C73 116.9(8) yes
C69 C70 C71 117.6(9) yes
C69 C70 H701 122.649 no
C71 C70 H701 119.709 no
C70 C71 C72 120.8(8) yes
C70 C71 C74 120.3(8) yes
C72 C71 C74 118.9(8) yes
C67 C72 C71 121.7(7) yes
C67 C72 H721 119.598 no
C71 C72 H721 118.671 no
F13 C73 F14 105.7(7) yes
F13 C73 F15 105.4(6) yes
F14 C73 F15 107.0(7) yes
F13 C73 C69 112.6(7) yes
F14 C73 C69 113.3(7) yes
F15 C73 C69 112.2(6) yes
F16 C74 F17 105.8(7) yes
F16 C74 F18 107.2(7) yes
F17 C74 F18 102.4(7) yes
F16 C74 C71 113.9(7) yes
F17 C74 C71 112.3(8) yes
F18 C74 C71 114.3(8) yes
B1 C75 C76 121.6(7) yes
B1 C75 C80 123.3(8) yes
C76 C75 C80 115.1(8) yes
C75 C76 C77 123.7(8) yes
C75 C76 H761 117.625 no
C77 C76 H761 118.660 no
C76 C77 C78 120.2(8) yes
C76 C77 C81 118.9(9) yes
C78 C77 C81 120.9(9) yes
C77 C78 C79 118.9(9) yes
C77 C78 H781 120.277 no
C79 C78 H781 120.788 no
C78 C79 C80 119.8(9) yes
C78 C79 C82 125.0(9) yes
C80 C79 C82 115.2(9) yes
C75 C80 C79 122.2(9) yes
C75 C80 H801 118.393 no
C79 C80 H801 119.413 no
F19 C81 F20 103.6(8) yes
F19 C81 F21 104.4(7) yes
F20 C81 F21 105.6(8) yes
F19 C81 C77 114.6(9) yes
F20 C81 C77 112.7(9) yes
F21 C81 C77 114.8(9) yes
F22 C82 F23 105.0(8) yes
F22 C82 F24 108.0(8) yes
F23 C82 F24 102.4(8) yes
F22 C82 C79 110.4(9) yes
F23 C82 C79 117.0(9) yes
F24 C82 C79 113.3(9) yes
C151 B101 C159 112.7(6) yes
C151 B101 C167 103.5(6) yes
C159 B101 C167 112.8(5) yes
C151 B101 C175 112.8(6) yes
C159 B101 C175 105.4(6) yes
C167 B101 C175 109.9(6) yes
B101 C151 C152 121.2(7) yes
B101 C151 C156 121.8(7) yes
C152 C151 C156 116.7(8) yes
C151 C152 C153 123.1(9) yes
C151 C152 H1521 117.428 no
C153 C152 H1521 119.450 no
C152 C153 C154 120.3(9) yes
C152 C153 C157 117.5(10) yes
C154 C153 C157 122.2(9) yes
C153 C154 C155 117.7(8) yes
C153 C154 H1541 121.734 no
C155 C154 H1541 120.519 no
C154 C155 C156 121.6(8) yes
C154 C155 C158 119.5(8) yes
C156 C155 C158 118.8(9) yes
C151 C156 C155 120.6(8) yes
C151 C156 H1561 119.608 no
C155 C156 H1561 119.825 no
F101 C157 F102 101.8(9) yes
F101 C157 F103 106.0(9) yes
F102 C157 F103 105.2(9) yes
F101 C157 C153 113.0(11) yes
F102 C157 C153 118.7(11) yes
F103 C157 C153 111.1(10) yes
F104 C158 F105 104.2(7) yes
F104 C158 F106 103.2(7) yes
F105 C158 F106 106.6(7) yes
F104 C158 C155 115.8(7) yes
F105 C158 C155 112.3(8) yes
F106 C158 C155 113.8(8) yes
B101 C159 C160 121.8(6) yes
B101 C159 C164 121.9(6) yes
C160 C159 C164 116.1(7) yes
C159 C160 C161 122.4(7) yes
C159 C160 H1601 118.839 no
C161 C160 H1601 118.731 no
C160 C161 C162 121.2(7) yes
C160 C161 C165 117.2(7) yes
C162 C161 C165 121.5(7) yes
C161 C162 C163 117.0(8) yes
C161 C162 H1621 121.535 no
C163 C162 H1621 121.501 no
C162 C163 C164 121.9(8) yes
C162 C163 C166 120.1(8) yes
C164 C163 C166 117.6(8) yes
C159 C164 C163 121.4(7) yes
C159 C164 H1641 118.806 no
C163 C164 H1641 119.824 no
F107 C165 F108 102.5(7) yes
F107 C165 F109 108.2(7) yes
F108 C165 F109 103.5(7) yes
F107 C165 C161 113.6(7) yes
F108 C165 C161 115.4(8) yes
F109 C165 C161 112.6(7) yes
F110 C166 F111 104.4(8) yes
F110 C166 F112 104.3(9) yes
F111 C166 F112 102.9(9) yes
F110 C166 C163 111.1(9) yes
F111 C166 C163 112.1(10) yes
F112 C166 C163 120.5(11) yes
B101 C167 C168 122.8(7) yes
B101 C167 C172 120.9(6) yes
C168 C167 C172 116.0(7) yes
C167 C168 C169 122.3(8) yes
C167 C168 H1681 118.617 no
C169 C168 H1681 119.022 no
C168 C169 C170 120.1(8) yes
C168 C169 C173 118.1(8) yes
C170 C169 C173 121.8(7) yes
C169 C170 C171 119.0(7) yes
C169 C170 H1701 120.086 no
C171 C170 H1701 120.926 no
C170 C171 C172 120.5(8) yes
C170 C171 C174 122.5(7) yes
C172 C171 C174 117.0(8) yes
C167 C172 C171 122.1(7) yes
C167 C172 H1721 119.526 no
C171 C172 H1721 118.378 no
F113 C173 F114 105.7(7) yes
F113 C173 F115 106.7(7) yes
F114 C173 F115 105.7(7) yes
F113 C173 C169 112.7(7) yes
F114 C173 C169 113.6(7) yes
F115 C173 C169 111.9(7) yes
F116 C174 F117 104.2(8) yes
F116 C174 F118 106.3(7) yes
F117 C174 F118 103.0(8) yes
F116 C174 C171 113.8(8) yes
F117 C174 C171 116.6(9) yes
F118 C174 C171 112.0(8) yes
B101 C175 C176 122.9(7) yes
B101 C175 C180 121.3(6) yes
C176 C175 C180 115.6(8) yes
C175 C176 C177 121.7(8) yes
C175 C176 H1761 119.657 no
C177 C176 H1761 118.629 no
C176 C177 C178 120.8(8) yes
C176 C177 C181 117.6(8) yes
C178 C177 C181 121.6(8) yes
C177 C178 C179 119.2(8) yes
C177 C178 H1781 119.740 no
C179 C178 H1781 121.089 no
C178 C179 C180 119.5(8) yes
C178 C179 C182 122.9(8) yes
C180 C179 C182 117.6(7) yes
C175 C180 C179 123.2(7) yes
C175 C180 H1801 117.818 no
C179 C180 H1801 118.995 no
F119 C181 F120 103.0(7) yes
F119 C181 F121 106.5(7) yes
F120 C181 F121 105.2(7) yes
F119 C181 C177 115.3(7) yes
F120 C181 C177 113.2(8) yes
F121 C181 C177 112.7(8) yes
F122 C182 F123 106.6(6) yes
F122 C182 F124 106.1(6) yes
F123 C182 F124 105.9(6) yes
F122 C182 C179 112.7(6) yes
F123 C182 C179 112.5(6) yes
F124 C182 C179 112.5(6) yes
C4 H41 C44 102.071 no
C4 H41 H441 130.197 no
C44 H41 H441 97.918 no
C5 H51 C43 22.992 no
C5 H51 H431 59.803 no
C43 H51 H431 37.265 no
C5 H52 C43 31.901 no
C5 H52 H432 118.043 no
C43 H52 H432 86.512 no
C5 H53 C43 31.197 no
C5 H53 H433 122.435 no
C43 H53 H433 91.787 no
C10 H101 C47 32.750 no
C10 H101 H471 159.838 no
C47 H101 H471 133.653 no
C11 H111 C48 66.969 no
C11 H111 C49 43.710 no
C48 H111 C49 109.470 no
C1 H391 C2 96.896 no
C1 H391 C39 59.213 no
C2 H391 C39 61.020 no
O1 H401 C40 19.781 no
C4 H421 C6 90.382 no
C4 H421 C42 47.668 no
C6 H421 C42 137.995 no
C5 H431 C43 30.101 no
C5 H431 H51 101.476 no
C43 H431 H51 131.079 no
C43 H432 H52 57.098 no
C43 H433 H53 57.035 no
C44 H441 H41 35.455 no
C47 H471 H101 15.985 no
C12 H501 C13 92.937 no
C12 H501 C50 28.748 no
C13 H501 C50 64.623 no

loop_
_geom_bond_atom_site_label_1
_geom_bond_atom_site_label_2
_geom_bond_distance
_geom_bond_publ_flag
Ir1 P1 2.258(3) yes
Ir1 N1 2.025(16) yes
Ir1 N2 2.196(13) yes
Ir1 C31 2.138(9) yes
Ir1 C32 2.14(1) yes
Ir1 C35 2.195(9) yes
Ir1 C36 2.246(13) yes
P1 C9 1.859(9) yes
P1 C46 1.855(8) yes
P1 C14 1.835(11) yes
P1 C20 1.806(8) yes
O1 C2 1.46(1) yes
O1 C3 1.35(1) yes
O1 O2 1.06(2) yes
O1 C39 1.48(3) yes
O1 C40 0.48(2) yes
O1 H401 1.259 no
N1 C1 1.49(1) yes
N1 C3 1.27(1) yes
N1 N2 0.690(16) yes
N1 C39 1.22(2) yes
C1 C2 1.52(1) yes
C1 C4 1.52(1) yes
C1 C39 0.87(2) yes
C1 C42 1.27(3) yes
C1 H11 0.963 no
C1 H391 0.681 no
C2 C39 1.18(2) yes
C2 C40 1.12(3) yes
C2 H21 0.976 no
C2 H22 0.961 no
C2 H391 1.278 no
C3 C8 1.49(1) yes
C3 O2 1.47(2) yes
C3 N2 0.737(17) yes
C3 C39 1.43(2) yes
C3 C41 0.826(16) yes
C4 C5 1.52(1) yes
C4 C6 1.52(1) yes
C4 C42 0.74(3) yes
C4 C44 1.29(4) yes
C4 H41 1.009 no
C4 H421 0.802 no
C5 C42 1.21(4) yes
C5 C43 0.52(4) yes
C5 H51 1.046 no
C5 H52 0.976 no
C5 H53 0.994 no
C5 H431 0.923 no
C6 H61 1.078 no
C6 H62 1.006 no
C6 H63 0.906 no
C6 H421 1.285 no
C8 C9 1.38(1) yes
C8 C13 1.38(1) yes
C8 O2 1.726(18) yes
C8 C41 0.675(15) yes
C8 C45 0.817(16) yes
C9 C10 1.38(1) yes
C9 C45 0.952(14) yes
C9 C46 0.636(16) yes
C10 C11 1.38(1) yes
C10 C45 1.64(2) yes
C10 C46 0.913(17) yes
C10 C47 0.73(2) yes
C10 C48 1.51(2) yes
C10 H101 1.024 no
C11 C12 1.38(1) yes
C11 C47 1.71(3) yes
C11 C48 0.96(3) yes
C11 C49 0.70(2) yes
C11 C50 1.43(3) yes
C11 H111 0.951 no
C12 C13 1.38(1) yes
C12 C49 1.09(3) yes
C12 C50 0.52(2) yes
C12 H121 1.036 no
C12 H501 1.046 no
C13 O2 1.70(3) yes
C13 C41 1.72(2) yes
C13 C45 1.45(2) yes
C13 C50 1.04(3) yes
C13 H131 1.070 no
C13 H501 0.854 no
O2 C40 1.46(1) yes
O2 C41 1.347(9) yes
N2 C39 1.489(9) yes
N2 C41 1.270(9) yes
C39 C40 1.52(1) yes
C39 C42 1.51(1) yes
C39 H391 0.993 no
C40 H401 0.958 no
C40 H402 1.002 no
C41 C45 1.484(9) yes
C42 C43 1.52(1) yes
C42 C44 1.52(1) yes
C42 H421 0.987 no
C43 H51 1.279 no
C43 H52 0.849 no
C43 H53 0.815 no
C43 H431 1.027 no
C43 H432 1.009 no
C43 H433 0.971 no
C44 H41 0.623 no
C44 H441 1.063 no
C44 H442 0.992 no
C44 H443 0.929 no
C45 C46 1.381(9) yes
C45 C50 1.383(9) yes
C46 C47 1.382(9) yes
C47 C48 1.378(9) yes
C47 H101 0.390 no
C47 H471 1.025 no
C48 C49 1.38(1) yes
C48 H111 0.762 no
C48 H481 1.001 no
C49 C50 1.38(1) yes
C49 H111 0.926 no
C49 H491 0.976 no
C50 H501 1.058 no
C14 C15 1.379(16) yes
C14 C19 1.402(16) yes
C15 C16 1.376(15) yes
C15 H151 0.998 no
C16 C17 1.34(2) yes
C16 H161 0.998 no
C17 C18 1.37(2) yes
C17 H171 0.952 no
C18 C19 1.43(2) yes
C18 H181 1.009 no
C19 H191 1.002 no
C20 C21 1.358(14) yes
C20 C25 1.397(12) yes
C21 C22 1.375(16) yes
C21 H211 0.970 no
C22 C23 1.37(2) yes
C22 H221 1.004 no
C23 C24 1.296(19) yes
C23 H231 1.003 no
C24 C25 1.368(13) yes
C24 H241 0.964 no
C25 H251 0.964 no
C31 C32 1.379(15) yes
C31 C38 1.560(16) yes
C31 H311 1.015 no
C32 C33 1.541(15) yes
C32 H321 1.022 no
C33 C34 1.517(18) yes
C33 H331 1.015 no
C33 H332 1.016 no
C34 C35 1.498(18) yes
C34 H341 1.012 no
C34 H342 1.017 no
C35 C36 1.400(17) yes
C35 H351 0.997 no
C36 C37 1.52(3) yes
C36 H361 1.026 no
C37 C38 1.53(2) yes
C37 H371 1.013 no
C37 H372 1.033 no
C38 H381 1.007 no
C38 H382 1.011 no
Ir101 P101 2.274(2) yes
Ir101 N101 2.119(7) yes
Ir101 C131 2.212(8) yes
Ir101 C132 2.208(9) yes
Ir101 C135 2.137(7) yes
Ir101 C136 2.129(8) yes
P101 C109 1.820(9) yes
P101 C114 1.825(9) yes
P101 C120 1.819(8) yes
O101 C102 1.458(9) yes
O101 C103 1.346(7) yes
N101 C101 1.482(8) yes
N101 C103 1.272(7) yes
C101 C102 1.523(8) yes
C101 C104 1.520(8) yes
C101 H1011 1.006 no
C102 H1021 1.025 no
C102 H1022 1.003 no
C103 C108 1.488(8) yes
C104 C105 1.519(9) yes
C104 C106 1.521(9) yes
C104 H1041 0.989 no
C105 H1051 1.035 no
C105 H1052 0.966 no
C105 H1053 0.988 no
C106 H1061 0.995 no
C106 H1062 1.004 no
C106 H1063 0.983 no
C108 C109 1.402(14) yes
C108 C113 1.382(13) yes
C109 C110 1.382(14) yes
C110 C111 1.407(15) yes
C110 H1101 1.005 no
C111 C112 1.383(19) yes
C111 H1111 0.989 no
C112 C113 1.362(18) yes
C112 H1121 0.987 no
C113 H1131 0.988 no
C114 C115 1.386(14) yes
C114 C119 1.383(13) yes
C115 C116 1.376(18) yes
C115 H1151 1.015 no
C116 C117 1.36(2) yes
C116 H1161 1.047 no
C117 C118 1.37(2) yes
C117 H1171 0.986 no
C118 C119 1.401(15) yes
C118 H1181 0.993 no
C119 H1191 0.989 no
C120 C121 1.402(11) yes
C120 C125 1.387(12) yes
C121 C122 1.389(12) yes
C121 H1211 0.989 no
C122 C123 1.371(16) yes
C122 H1221 0.993 no
C123 C124 1.388(17) yes
C123 H1231 0.990 no
C124 C125 1.409(13) yes
C124 H1241 0.968 no
C125 H1251 1.005 no
C131 C132 1.368(13) yes
C131 C138 1.500(13) yes
C131 H1311 1.005 no
C132 C133 1.482(15) yes
C132 H1321 1.007 no
C133 C134 1.526(17) yes
C133 H1331 1.027 no
C133 H1332 1.001 no
C134 C135 1.490(16) yes
C134 H1341 1.035 no
C134 H1342 0.995 no
C135 C136 1.396(13) yes
C135 H1351 1.022 no
C136 C137 1.517(12) yes
C136 H1361 1.007 no
C137 C138 1.541(14) yes
C137 H1371 1.000 no
C137 H1372 1.004 no
C138 H1381 1.026 no
C138 H1382 1.011 no
B1 C51 1.646(11) yes
B1 C59 1.641(11) yes
B1 C67 1.629(12) yes
B1 C75 1.654(14) yes
F1 C57 1.320(9) yes
F2 C57 1.315(8) yes
F3 C57 1.302(8) yes
F4 C58 1.312(7) yes
F5 C58 1.314(8) yes
F6 C58 1.322(8) yes
F7 C65 1.307(8) yes
F8 C65 1.314(8) yes
F9 C65 1.308(8) yes
F10 C66 1.309(9) yes
F11 C66 1.31(1) yes
F12 C66 1.287(9) yes
F13 C73 1.309(8) yes
F14 C73 1.316(8) yes
F15 C73 1.319(7) yes
F16 C74 1.317(8) yes
F17 C74 1.308(9) yes
F18 C74 1.305(9) yes
F19 C81 1.309(9) yes
F20 C81 1.317(9) yes
F21 C81 1.305(8) yes
F22 C82 1.313(9) yes
F23 C82 1.306(9) yes
F24 C82 1.304(9) yes
C51 C52 1.389(11) yes
C51 C56 1.39(1) yes
C52 C53 1.388(12) yes
C52 H521 0.988 no
C53 C54 1.398(12) yes
C53 C57 1.455(13) yes
C54 C55 1.390(13) yes
C54 H541 0.994 no
C55 C56 1.387(11) yes
C55 C58 1.483(11) yes
C56 H561 0.999 no
C59 C60 1.375(12) yes
C59 C64 1.400(14) yes
C60 C61 1.381(13) yes
C60 H601 0.996 no
C61 C62 1.404(18) yes
C61 C65 1.489(13) yes
C62 C63 1.397(19) yes
C62 H621 0.993 no
C63 C64 1.384(13) yes
C63 C66 1.450(18) yes
C64 H641 1.006 no
C67 C68 1.41(1) yes
C67 C72 1.398(11) yes
C68 C69 1.372(12) yes
C68 H681 1.014 no
C69 C70 1.360(13) yes
C69 C73 1.51(1) yes
C70 C71 1.379(14) yes
C70 H701 0.997 no
C71 C72 1.399(12) yes
C71 C74 1.481(11) yes
C72 H721 1.008 no
C75 C76 1.375(12) yes
C75 C80 1.405(12) yes
C76 C77 1.389(12) yes
C76 H761 1.013 no
C77 C78 1.376(14) yes
C77 C81 1.471(13) yes
C78 C79 1.376(16) yes
C78 H781 1.016 no
C79 C80 1.411(13) yes
C79 C82 1.498(13) yes
C80 H801 1.019 no
B101 C151 1.644(11) yes
B101 C159 1.62(1) yes
B101 C167 1.659(9) yes
B101 C175 1.652(15) yes
F101 C157 1.297(9) yes
F102 C157 1.304(9) yes
F103 C157 1.295(9) yes
F104 C158 1.303(8) yes
F105 C158 1.303(8) yes
F106 C158 1.308(8) yes
F107 C165 1.301(8) yes
F108 C165 1.299(8) yes
F109 C165 1.303(8) yes
F110 C166 1.291(9) yes
F111 C166 1.296(9) yes
F112 C166 1.31(1) yes
F113 C173 1.315(7) yes
F114 C173 1.315(8) yes
F115 C173 1.319(8) yes
F116 C174 1.302(8) yes
F117 C174 1.311(9) yes
F118 C174 1.304(9) yes
F119 C181 1.307(8) yes
F120 C181 1.307(8) yes
F121 C181 1.307(8) yes
F122 C182 1.328(7) yes
F123 C182 1.321(7) yes
F124 C182 1.326(7) yes
C151 C152 1.380(13) yes
C151 C156 1.414(11) yes
C152 C153 1.382(13) yes
C152 H1521 1.017 no
C153 C154 1.412(15) yes
C153 C157 1.501(15) yes
C154 C155 1.376(15) yes
C154 H1541 0.996 no
C155 C156 1.407(11) yes
C155 C158 1.490(12) yes
C156 H1561 1.009 no
C159 C160 1.39(1) yes
C159 C164 1.401(11) yes
C160 C161 1.40(1) yes
C160 H1601 1.003 no
C161 C162 1.384(13) yes
C161 C165 1.476(11) yes
C162 C163 1.389(13) yes
C162 H1621 0.988 no
C163 C164 1.397(12) yes
C163 C166 1.496(13) yes
C164 H1641 1.004 no
C167 C168 1.40(1) yes
C167 C172 1.393(11) yes
C168 C169 1.400(11) yes
C168 H1681 1.004 no
C169 C170 1.374(13) yes
C169 C173 1.487(12) yes
C170 C171 1.383(13) yes
C170 H1701 0.997 no
C171 C172 1.39(1) yes
C171 C174 1.476(13) yes
C172 H1721 1.006 no
C175 C176 1.405(11) yes
C175 C180 1.395(11) yes
C176 C177 1.391(13) yes
C176 H1761 1.020 no
C177 C178 1.376(14) yes
C177 C181 1.465(11) yes
C178 C179 1.387(11) yes
C178 H1781 1.013 no
C179 C180 1.387(12) yes
C179 C182 1.484(11) yes
C180 H1801 1.011 no
H41 H441 0.780 no
H51 H431 0.343 no
H52 H432 0.600 no
H53 H433 0.503 no
H101 H471 0.716 no
